data_4083964
loop_
_publ_author_name
'Aspinall, Helen C.'
'Bickley, Jamie F.'
'Greeves, Nicholas'
'Kelly, Richard V.'
'Smith, Peter M.'

_publ_section_title
;
 Lanthanide Pybox Complexes as Catalysts for Enantioselective
 Silylcyanation of Aldehydes
;
_journal_issue 14
_journal_name_full Organometallics
_journal_page_first 3458
_journal_paper_doi 10.1021/om050197+
_journal_volume 24
_journal_year 2005
_chemical_formula_sum 'C43 H58 Eu F9 N6 O15.5 S3'
_chemical_formula_weight 1326.09
_chemical_name_systematic
; 
 ? 
;
_space_group_IT_number 14
_symmetry_space_group_name_Hall '-P 2ybc'
_symmetry_space_group_name_H-M 'P 1 21/c 1'
_atom_sites_solution_hydrogens geom
_atom_sites_solution_primary direct
_atom_sites_solution_secondary difmap
_audit_creation_method SHELXL-97
_cell_angle_alpha 90.00
_cell_angle_beta 95.487(19)
_cell_angle_gamma 90.00
_cell_formula_units_Z 8
_cell_length_a 21.661(4)
_cell_length_b 22.288(3)
_cell_length_c 25.488(4)
_cell_measurement_temperature 213(2)
_cell_volume 12249(3)
_computing_structure_refinement 'SHELXL-97 (Sheldrick, 1997)'
_computing_structure_solution 'SHELXS-97 (Sheldrick, 1990)'
_diffrn_ambient_temperature 213(2)
_diffrn_measured_fraction_theta_full 0.999
_diffrn_measured_fraction_theta_max 0.999
_diffrn_radiation_monochromator graphite
_diffrn_radiation_source 'fine-focus sealed tube'
_diffrn_radiation_type MoK\a
_diffrn_radiation_wavelength 0.71073
_diffrn_reflns_av_R_equivalents 0.2139
_diffrn_reflns_av_sigmaI/netI 0.2352
_diffrn_reflns_limit_h_max 18
_diffrn_reflns_limit_h_min -18
_diffrn_reflns_limit_k_max 18
_diffrn_reflns_limit_k_min -18
_diffrn_reflns_limit_l_max 21
_diffrn_reflns_limit_l_min -21
_diffrn_reflns_number 30462
_diffrn_reflns_theta_full 17.23
_diffrn_reflns_theta_max 17.23
_diffrn_reflns_theta_min 1.59
_exptl_absorpt_coefficient_mu 1.216
_exptl_crystal_density_diffrn 1.438
_exptl_crystal_density_method 'not measured'
_exptl_crystal_F_000 5392
_refine_diff_density_max 2.876
_refine_diff_density_min -1.104
_refine_diff_density_rms 0.204
_refine_ls_extinction_method none
_refine_ls_goodness_of_fit_ref 1.124
_refine_ls_hydrogen_treatment mixed
_refine_ls_matrix_type full
_refine_ls_number_parameters 1259
_refine_ls_number_reflns 7424
_refine_ls_number_restraints 4035
_refine_ls_restrained_S_all 0.937
_refine_ls_R_factor_all 0.2479
_refine_ls_R_factor_gt 0.1598
_refine_ls_shift/su_max 6.020
_refine_ls_shift/su_mean 0.005
_refine_ls_structure_factor_coef Fsqd
_refine_ls_weighting_details 'calc w=1/[\s^2^(Fo^2^)+(0.2000P)^2^+0.0000P] where P=(Fo^2^+2Fc^2^)/3'
_refine_ls_weighting_scheme calc
_refine_ls_wR_factor_gt 0.3941
_refine_ls_wR_factor_ref 0.4256
_reflns_number_gt 2756
_reflns_number_total 7424
_reflns_threshold_expression >2sigma(I)
_cod_data_source_file om050197%2Bsi20050316_071857.cif
_cod_data_source_block rk42
_cod_original_cell_volume 12248(3)
_cod_original_formula_sum 'C43 H58 Eu F9 N6 O15.50 S3'
_cod_database_code 4083964

loop_
_symmetry_equiv_pos_as_xyz
'x, y, z'
'-x, y+1/2, -z+1/2'
'-x, -y, -z'
'x, -y-1/2, z-1/2'

loop_
_atom_site_label
_atom_site_type_symbol
_atom_site_fract_x
_atom_site_fract_y
_atom_site_fract_z
_atom_site_U_iso_or_equiv
_atom_site_adp_type
_atom_site_occupancy
_atom_site_symmetry_multiplicity
_atom_site_calc_flag
_atom_site_refinement_flags
_atom_site_disorder_assembly
_atom_site_disorder_group
Eu1 Eu -0.00100(12) 0.58134(9) 0.29728(10) 0.0766(10) Uani 1 1 d . . .
Eu2 Eu 0.49452(13) 1.00205(11) 0.29305(11) 0.0902(10) Uani 1 1 d . . .
N1 N -0.0132(13) 0.6454(10) 0.3775(9) 0.080(10) Uani 1 1 d DU B .
C1 C -0.0008(18) 0.7048(12) 0.3750(11) 0.098(11) Uani 1 1 d DU . .
C2 C -0.003(2) 0.7412(13) 0.4168(13) 0.117(13) Uani 1 1 d DU B .
H2 H 0.0064 0.7823 0.4144 0.140 Uiso 1 1 calc R . .
C3 C -0.018(2) 0.7161(14) 0.4641(13) 0.130(14) Uani 1 1 d DU . .
H3 H -0.0193 0.7405 0.4941 0.156 Uiso 1 1 calc R B .
C4 C 0.0284(17) 0.7113(12) 0.3261(11) 0.134(12) Uani 1 1 d DU B .
O1 O 0.0215(14) 0.7788(10) 0.3185(11) 0.131(11) Uani 1 1 d DU . .
C5 C 0.0338(19) 0.7879(13) 0.2649(13) 0.118(13) Uani 1 1 d DU B .
H5A H 0.0678 0.8165 0.2626 0.142 Uiso 1 1 calc R . .
H5B H -0.0031 0.8028 0.2437 0.142 Uiso 1 1 calc R . .
C6 C 0.0519(14) 0.7255(13) 0.2465(10) 0.119(12) Uani 1 1 d DU . .
H6 H 0.0276 0.7162 0.2126 0.143 Uiso 1 1 calc R B .
N2 N 0.0312(14) 0.6843(10) 0.2893(10) 0.102(11) Uiso 1 1 d DU B .
C7 C 0.1213(15) 0.7204(15) 0.2396(15) 0.116(14) Uani 1 1 d DU B .
H7 H 0.1307 0.6778 0.2327 0.140 Uiso 1 1 calc R . .
C8 C 0.1576(18) 0.739(2) 0.2889(16) 0.15(2) Uani 1 1 d DU . .
H8A H 0.2015 0.7339 0.2851 0.179 Uiso 1 1 calc R B .
H8B H 0.1462 0.7139 0.3177 0.179 Uiso 1 1 calc R . .
H8C H 0.1490 0.7804 0.2962 0.179 Uiso 1 1 calc R . .
C9 C 0.140(2) 0.757(2) 0.1949(16) 0.15(2) Uani 1 1 d DU . .
H9A H 0.1837 0.7522 0.1921 0.182 Uiso 1 1 calc R B .
H9B H 0.1305 0.7989 0.2010 0.182 Uiso 1 1 calc R . .
H9C H 0.1166 0.7438 0.1625 0.182 Uiso 1 1 calc R . .
C10 C -0.0309(19) 0.6224(12) 0.4233(11) 0.094(11) Uani 1 1 d DU . .
C11 C -0.033(2) 0.6551(15) 0.4673(11) 0.121(13) Uani 1 1 d DU B .
H11 H -0.0431 0.6377 0.4989 0.145 Uiso 1 1 calc R . .
C12 C -0.051(2) 0.5625(12) 0.4086(10) 0.093(11) Uani 1 1 d DU B .
O2 O -0.0574(12) 0.5315(11) 0.4604(8) 0.096(9) Uani 1 1 d DU . .
C13 C -0.0668(16) 0.4698(12) 0.4440(11) 0.099(12) Uani 1 1 d DU B .
H13A H -0.0993 0.4509 0.4624 0.119 Uiso 1 1 calc R . .
H13B H -0.0284 0.4467 0.4508 0.119 Uiso 1 1 calc R . .
C14 C -0.0862(12) 0.4742(11) 0.3850(10) 0.085(10) Uani 1 1 d DU . .
H14 H -0.0633 0.4439 0.3660 0.102 Uiso 1 1 calc R B .
N3 N -0.0637(13) 0.5366(10) 0.3722(9) 0.078(9) Uani 1 1 d DU B .
C15 C -0.1561(13) 0.4676(14) 0.3692(13) 0.104(13) Uani 1 1 d DU B .
H15 H -0.1644 0.4778 0.3314 0.124 Uiso 1 1 calc R . .
C16 C -0.1909(18) 0.5097(17) 0.4000(19) 0.138(19) Uani 1 1 d DU . .
H16A H -0.2349 0.5062 0.3890 0.166 Uiso 1 1 calc R B .
H16B H -0.1774 0.5504 0.3941 0.166 Uiso 1 1 calc R . .
H16C H -0.1834 0.5001 0.4372 0.166 Uiso 1 1 calc R . .
C17 C -0.1777(16) 0.4055(13) 0.3772(16) 0.085(14) Uani 1 1 d DU . .
H17A H -0.2216 0.4027 0.3660 0.103 Uiso 1 1 calc R B .
H17B H -0.1705 0.3951 0.4142 0.103 Uiso 1 1 calc R . .
H17C H -0.1550 0.3780 0.3566 0.103 Uiso 1 1 calc R . .
N4 N -0.0213(10) 0.6180(12) 0.2012(10) 0.093(10) Uani 1 1 d DU B .
C18 C 0.0193(14) 0.607(2) 0.1646(11) 0.110(12) Uani 1 1 d DU . .
C19 C 0.0081(16) 0.622(2) 0.1137(11) 0.122(14) Uani 1 1 d DU B .
H19 H 0.0385 0.6173 0.0901 0.146 Uiso 1 1 calc R . .
C20 C -0.0502(15) 0.6460(17) 0.0971(13) 0.102(13) Uani 1 1 d DU . .
H20 H -0.0611 0.6534 0.0611 0.123 Uiso 1 1 calc R B .
C21 C 0.0717(14) 0.579(2) 0.1947(13) 0.117(12) Uani 1 1 d DU B .
O3 O 0.1193(12) 0.5731(15) 0.1553(11) 0.140(11) Uani 1 1 d DU . .
C22 C 0.1698(14) 0.5441(19) 0.1863(16) 0.140(14) Uani 1 1 d DU B .
H22 H 0.2045 0.5720 0.1940 0.168 Uiso 1 1 calc R . .
H22 H 0.1844 0.5093 0.1677 0.168 Uiso 1 1 calc R . .
C23 C 0.1434(12) 0.5248(13) 0.2371(12) 0.130(12) Uani 1 1 d DU . .
H23 H 0.1697 0.5410 0.2677 0.156 Uiso 1 1 calc R B .
N5 N 0.0809(12) 0.5563(14) 0.2329(11) 0.115(12) Uani 1 1 d DU B .
C24 C 0.1365(17) 0.4567(14) 0.2435(16) 0.141(15) Uani 1 1 d DU B .
H24 H 0.1121 0.4494 0.2737 0.170 Uiso 1 1 calc R . .
C25 C 0.101(2) 0.4328(17) 0.196(2) 0.19(3) Uani 1 1 d DU . .
H25A H 0.0963 0.3898 0.1992 0.231 Uiso 1 1 calc R B .
H25B H 0.1233 0.4414 0.1652 0.231 Uiso 1 1 calc R . .
H25C H 0.0606 0.4516 0.1913 0.231 Uiso 1 1 calc R . .
C26 C 0.196(2) 0.4241(19) 0.253(2) 0.18(2) Uani 1 1 d DU . .
H26A H 0.1880 0.3815 0.2563 0.214 Uiso 1 1 calc R B .
H26B H 0.2181 0.4384 0.2859 0.214 Uiso 1 1 calc R . .
H26C H 0.2211 0.4311 0.2244 0.214 Uiso 1 1 calc R . .
C27 C -0.0786(13) 0.6391(16) 0.1834(11) 0.089(11) Uani 1 1 d DU . .
C28 C -0.0923(15) 0.6587(16) 0.1338(11) 0.096(12) Uani 1 1 d DU B .
H28 H -0.1289 0.6802 0.1241 0.115 Uiso 1 1 calc R . .
C29 C -0.1111(12) 0.6424(17) 0.2305(11) 0.096(11) Uani 1 1 d DU B .
O4 O -0.1773(11) 0.6554(14) 0.2084(10) 0.126(10) Uani 1 1 d DU . .
C30 C -0.2120(12) 0.6411(19) 0.2522(12) 0.119(13) Uani 1 1 d DU B .
H30 H -0.2330 0.6024 0.2468 0.143 Uiso 1 1 calc R . .
H30 H -0.2429 0.6722 0.2570 0.143 Uiso 1 1 calc R . .
C31 C -0.1631(12) 0.6387(12) 0.2994(10) 0.081(10) Uani 1 1 d DU . .
H31 H -0.1700 0.6024 0.3204 0.098 Uiso 1 1 calc R B .
N6 N -0.1033(10) 0.6309(12) 0.2729(9) 0.075(9) Uani 1 1 d DU B .
C32 C -0.1624(14) 0.6937(14) 0.3352(12) 0.091(12) Uani 1 1 d DU B .
H32 H -0.1284 0.6888 0.3637 0.109 Uiso 1 1 calc R . .
C33 C -0.2216(18) 0.6975(19) 0.3594(17) 0.14(2) Uani 1 1 d DU . .
H33A H -0.2208 0.7322 0.3824 0.173 Uiso 1 1 calc R B .
H33B H -0.2273 0.6615 0.3796 0.173 Uiso 1 1 calc R . .
H33C H -0.2556 0.7015 0.3319 0.173 Uiso 1 1 calc R . .
C34 C -0.152(2) 0.7507(15) 0.3070(18) 0.117(17) Uani 1 1 d DU . .
H34A H -0.1514 0.7839 0.3317 0.140 Uiso 1 1 calc R B .
H34B H -0.1857 0.7567 0.2794 0.140 Uiso 1 1 calc R . .
H34C H -0.1131 0.7488 0.2915 0.140 Uiso 1 1 calc R . .
N7 N 0.4735(9) 0.9780(15) 0.1957(11) 0.108(11) Uani 1 1 d DU C .
C35 C 0.4185(12) 0.9532(18) 0.1768(11) 0.102(11) Uani 1 1 d DU . .
C36 C 0.4058(15) 0.9395(19) 0.1259(11) 0.099(12) Uiso 1 1 d DU C .
H36 H 0.3657 0.9278 0.1124 0.119 Uiso 1 1 calc R . .
C37 C 0.4541(15) 0.943(2) 0.0934(13) 0.128(14) Uani 1 1 d DU . .
H37 H 0.4492 0.9257 0.0596 0.153 Uiso 1 1 calc R C .
C38 C 0.3805(11) 0.9595(18) 0.2207(11) 0.115(12) Uani 1 1 d DU C .
O5 O 0.3181(10) 0.9350(9) 0.1983(8) 0.073(8) Uani 1 1 d DU . .
C39 C 0.2828(11) 0.9398(16) 0.2431(11) 0.087(11) Uani 1 1 d DU C .
H39A H 0.2549 0.9054 0.2450 0.104 Uiso 1 1 calc R . .
H39B H 0.2583 0.9768 0.2415 0.104 Uiso 1 1 calc R . .
C40 C 0.3320(12) 0.9406(13) 0.2899(10) 0.091(11) Uani 1 1 d DU . .
H40 H 0.3234 0.9752 0.3124 0.109 Uiso 1 1 calc R C .
N8 N 0.3909(10) 0.9540(15) 0.2641(9) 0.106(11) Uani 1 1 d DU C .
C41 C 0.3345(15) 0.8843(14) 0.3241(11) 0.092(12) Uani 1 1 d DU C .
H41 H 0.3702 0.8879 0.3512 0.110 Uiso 1 1 calc R . .
C42 C 0.3431(18) 0.8300(13) 0.2925(16) 0.098(15) Uani 1 1 d DU . .
H42A H 0.3449 0.7950 0.3152 0.118 Uiso 1 1 calc R C .
H42B H 0.3814 0.8333 0.2759 0.118 Uiso 1 1 calc R . .
H42C H 0.3085 0.8259 0.2655 0.118 Uiso 1 1 calc R . .
C43 C 0.2772(18) 0.8776(18) 0.3513(16) 0.130(18) Uani 1 1 d DU . .
H43A H 0.2800 0.8414 0.3725 0.156 Uiso 1 1 calc R C .
H43B H 0.2416 0.8749 0.3253 0.156 Uiso 1 1 calc R . .
H43C H 0.2727 0.9121 0.3738 0.156 Uiso 1 1 calc R . .
C44 C 0.5183(14) 0.986(2) 0.1623(12) 0.118(12) Uani 1 1 d DU . .
C45 C 0.5096(17) 0.972(2) 0.1110(11) 0.130(14) Uani 1 1 d DU C .
H45 H 0.5396 0.9807 0.0878 0.156 Uiso 1 1 calc R . .
C46 C 0.5692(13) 1.013(2) 0.1950(12) 0.120(12) Uani 1 1 d DU C .
O6 O 0.6192(12) 1.0203(14) 0.1578(11) 0.134(11) Uani 1 1 d DU . .
C47 C 0.6701(13) 1.0438(19) 0.1924(16) 0.140(14) Uani 1 1 d DU C .
H47A H 0.6889 1.0784 0.1763 0.168 Uiso 1 1 calc R . .
H47B H 0.7020 1.0131 0.2003 0.168 Uiso 1 1 calc R . .
C48 C 0.6413(12) 1.0625(13) 0.2422(12) 0.120(12) Uani 1 1 d DU . .
H48 H 0.6658 1.0450 0.2732 0.144 Uiso 1 1 calc R C .
N9 N 0.5783(11) 1.0320(13) 0.2348(11) 0.105(11) Uani 1 1 d DU C .
C49 C 0.6361(16) 1.1304(13) 0.2499(15) 0.125(14) Uani 1 1 d DU C .
H49 H 0.6108 1.1380 0.2796 0.150 Uiso 1 1 calc R . .
C50 C 0.6982(19) 1.1568(18) 0.263(2) 0.16(2) Uani 1 1 d DU . .
H50A H 0.6941 1.1994 0.2698 0.194 Uiso 1 1 calc R C .
H50B H 0.7229 1.1513 0.2334 0.194 Uiso 1 1 calc R . .
H50C H 0.7185 1.1372 0.2938 0.194 Uiso 1 1 calc R . .
C51 C 0.606(2) 1.160(2) 0.202(2) 0.19(2) Uani 1 1 d DU . .
H51A H 0.6013 1.2029 0.2091 0.226 Uiso 1 1 calc R C .
H51B H 0.5656 1.1428 0.1927 0.226 Uiso 1 1 calc R . .
H51C H 0.6316 1.1553 0.1731 0.226 Uiso 1 1 calc R . .
N10 N 0.4737(13) 0.9290(9) 0.3714(9) 0.081(10) Uani 1 1 d DU C .
C52 C 0.4550(19) 0.9509(11) 0.4170(11) 0.090(11) Uani 1 1 d DU . .
C53 C 0.4474(19) 0.9153(12) 0.4583(11) 0.093(12) Uani 1 1 d DU C .
H53 H 0.4320 0.9307 0.4888 0.111 Uiso 1 1 calc R . .
C54 C 0.4631(18) 0.8544(12) 0.4549(12) 0.086(12) Uani 1 1 d DU . .
H54 H 0.4594 0.8290 0.4838 0.103 Uiso 1 1 calc R C .
C55 C 0.4325(18) 1.0106(11) 0.4029(11) 0.094(11) Uani 1 1 d DU C .
O7 O 0.4338(14) 1.0413(10) 0.4557(8) 0.112(10) Uani 1 1 d DU . .
C56 C 0.4244(18) 1.1036(11) 0.4410(11) 0.105(12) Uani 1 1 d DU C .
H56A H 0.4628 1.1266 0.4486 0.126 Uiso 1 1 calc R . .
H56B H 0.3919 1.1217 0.4601 0.126 Uiso 1 1 calc R . .
C57 C 0.4049(13) 1.1019(10) 0.3818(11) 0.096(11) Uani 1 1 d DU . .
H57 H 0.4270 1.1334 0.3637 0.115 Uiso 1 1 calc R C .
N11 N 0.4285(13) 1.0402(9) 0.3678(9) 0.083(10) Uani 1 1 d DU C .
C58 C 0.3348(13) 1.1071(13) 0.3669(13) 0.097(12) Uani 1 1 d DU C .
H58 H 0.3267 1.0963 0.3292 0.117 Uiso 1 1 calc R . .
C59 C 0.3151(17) 1.1697(14) 0.373(2) 0.126(17) Uani 1 1 d DU . .
H59A H 0.2711 1.1732 0.3618 0.151 Uiso 1 1 calc R C .
H59B H 0.3381 1.1955 0.3509 0.151 Uiso 1 1 calc R . .
H59C H 0.3231 1.1817 0.4093 0.151 Uiso 1 1 calc R . .
C60 C 0.2985(16) 1.0659(16) 0.3973(18) 0.109(16) Uani 1 1 d DU . .
H60A H 0.2549 1.0693 0.3851 0.131 Uiso 1 1 calc R C .
H60B H 0.3046 1.0763 0.4344 0.131 Uiso 1 1 calc R . .
H60C H 0.3123 1.0250 0.3925 0.131 Uiso 1 1 calc R . .
C61 C 0.4871(16) 0.8692(11) 0.3685(10) 0.063(9) Uani 1 1 d DU . .
C62 C 0.4842(17) 0.8312(11) 0.4088(11) 0.076(11) Uani 1 1 d DU C .
H62 H 0.4957 0.7907 0.4062 0.091 Uiso 1 1 calc R . .
C63 C 0.5107(10) 0.8645(8) 0.3173(9) 0.000(7) Uiso 1 1 d DU C .
O8 O 0.5189(10) 0.7956(7) 0.3113(7) 0.055(7) Uiso 1 1 d DU . .
C64 C 0.5308(15) 0.7886(10) 0.2575(10) 0.074(11) Uiso 1 1 d DU C .
H64A H 0.4947 0.7719 0.2363 0.089 Uiso 1 1 calc R . .
H64B H 0.5668 0.7626 0.2543 0.089 Uiso 1 1 calc R . .
C65 C 0.5438(11) 0.8530(10) 0.2412(9) 0.068(9) Uani 1 1 d DU . .
H65 H 0.5231 0.8603 0.2054 0.082 Uiso 1 1 calc R C .
N12 N 0.5087(8) 0.8871(7) 0.2814(7) 0.000(5) Uiso 1 1 d DU C .
C66 C 0.6129(13) 0.8675(14) 0.2413(14) 0.105(13) Uani 1 1 d DU C .
H66 H 0.6179 0.9116 0.2435 0.126 Uiso 1 1 calc R . .
C67 C 0.6351(19) 0.847(2) 0.1911(16) 0.17(2) Uani 1 1 d DU . .
H67A H 0.6787 0.8568 0.1908 0.199 Uiso 1 1 calc R C .
H67B H 0.6115 0.8666 0.1618 0.199 Uiso 1 1 calc R . .
H67C H 0.6297 0.8038 0.1879 0.199 Uiso 1 1 calc R . .
C68 C 0.6533(16) 0.840(2) 0.2853(16) 0.132(18) Uani 1 1 d DU . .
H68A H 0.6961 0.8513 0.2823 0.159 Uiso 1 1 calc R C .
H68B H 0.6494 0.7967 0.2836 0.159 Uiso 1 1 calc R . .
H68C H 0.6408 0.8542 0.3187 0.159 Uiso 1 1 calc R . .
O9 O -0.0550(9) 0.5005(10) 0.2501(9) 0.092(9) Uani 1 1 d DU B .
O10 O -0.1276(11) 0.4151(8) 0.2456(9) 0.091(9) Uani 1 1 d DU B .
O11 O -0.1640(9) 0.5149(8) 0.2151(10) 0.092(10) Uani 1 1 d DU B .
S1 S -0.1119(6) 0.4733(6) 0.2246(5) 0.095(4) Uani 1 1 d DU . .
C69 C -0.0910(11) 0.4535(10) 0.1581(13) 0.115(14) Uani 1 1 d DU A .
F1 F -0.056(3) 0.497(2) 0.1405(16) 0.079(19) Uiso 0.46(8) 1 d PDU A 1
F2 F -0.059(3) 0.401(2) 0.1620(16) 0.13(2) Uiso 0.46(8) 1 d PDU A 1
F3 F -0.1442(15) 0.446(4) 0.1270(13) 0.12(2) Uiso 0.46(8) 1 d PDU A 1
F1' F -0.087(3) 0.5059(12) 0.1320(16) 0.092(17) Uiso 0.54(8) 1 d PDU A 2
F2' F -0.037(2) 0.424(3) 0.1642(17) 0.096(17) Uiso 0.54(8) 1 d PDU A 2
F3' F -0.135(2) 0.418(3) 0.133(2) 0.14(2) Uiso 0.54(8) 1 d PDU A 2
O12 O -0.0314(14) 0.8683(13) 0.1729(10) 0.147(13) Uiso 1 1 d DU . .
O13 O -0.0208(15) 0.7750(12) 0.1238(16) 0.22(2) Uani 1 1 d DU . .
O14 O -0.044(2) 0.8703(16) 0.0770(10) 0.26(2) Uani 1 1 d DU . .
S2 S -0.0478(8) 0.8347(8) 0.1241(7) 0.165(7) Uani 1 1 d DU . .
C70 C -0.1311(17) 0.8208(13) 0.1271(14) 0.33(3) Uani 1 1 d DU . .
F4 F -0.1523(17) 0.7912(19) 0.0833(17) 0.32(3) Uani 1 1 d DU . .
F5 F -0.1340(18) 0.7879(19) 0.1709(17) 0.33(3) Uani 1 1 d DU . .
F6 F -0.1588(16) 0.8741(16) 0.131(2) 0.36(3) Uani 1 1 d DU . .
O15 O 0.0932(16) 0.604(2) 0.3516(15) 0.100(14) Uiso 0.62(3) 1 d PDU B 1
O16 O 0.2059(18) 0.608(2) 0.3528(15) 0.117(18) Uiso 0.62(3) 1 d PDU B 1
O17 O 0.157(2) 0.5271(13) 0.4002(17) 0.17(2) Uiso 0.62(3) 1 d PDU B 1
S3 S 0.1527(12) 0.5886(11) 0.3801(9) 0.120(9) Uiso 0.62(3) 1 d PDU B 1
C71 C 0.1566(15) 0.6351(16) 0.4400(15) 0.20(3) Uiso 0.62(3) 1 d PDU B 1
F7 F 0.208(2) 0.621(2) 0.4707(14) 0.17(2) Uiso 0.62(3) 1 d PDU B 1
F8 F 0.106(2) 0.624(2) 0.4646(18) 0.23(3) Uiso 0.62(3) 1 d PDU B 1
F9 F 0.158(2) 0.6924(13) 0.4241(16) 0.16(2) Uiso 0.62(3) 1 d PDU B 1
O15' O 0.109(3) 0.602(4) 0.339(2) 0.110(18) Uiso 0.38(3) 1 d PDU B 2
O16' O 0.219(3) 0.614(4) 0.372(3) 0.15(3) Uiso 0.38(3) 1 d PDU B 2
O17' O 0.175(4) 0.513(3) 0.360(2) 0.15(3) Uiso 0.38(3) 1 d PDU B 2
S3' S 0.163(2) 0.577(2) 0.3700(16) 0.149(15) Uiso 0.38(3) 1 d PDU B 2
C71' C 0.142(3) 0.576(3) 0.438(2) 0.18(2) Uiso 0.38(3) 1 d PDU B 2
F7' F 0.193(3) 0.559(4) 0.469(2) 0.22(4) Uiso 0.38(3) 1 d PDU B 2
F8' F 0.095(3) 0.537(3) 0.440(2) 0.19(4) Uiso 0.38(3) 1 d PDU B 2
F9' F 0.124(4) 0.632(3) 0.450(3) 0.22(3) Uiso 0.38(3) 1 d PDU B 2
O18 O 0.588(3) 0.980(3) 0.3468(19) 0.166(8) Uiso 0.376(16) 1 d PDU C 1
O19 O 0.665(3) 1.037(2) 0.403(3) 0.170(8) Uiso 0.376(16) 1 d PDU C 1
O20 O 0.569(3) 1.003(3) 0.438(3) 0.172(9) Uiso 0.376(16) 1 d PDU C 1
S4 S 0.6145(19) 0.9932(16) 0.4003(16) 0.167(7) Uiso 0.376(16) 1 d PDU C 1
C72 C 0.653(2) 0.923(2) 0.4229(19) 0.172(8) Uiso 0.376(16) 1 d PDU C 1
F10 F 0.671(3) 0.895(3) 0.380(2) 0.176(10) Uiso 0.376(16) 1 d PDU C 1
F11 F 0.612(3) 0.890(2) 0.446(3) 0.173(10) Uiso 0.376(16) 1 d PDU C 1
F12 F 0.702(3) 0.938(3) 0.457(3) 0.175(10) Uiso 0.376(16) 1 d PDU C 1
O18' O 0.6047(17) 0.982(2) 0.3355(14) 0.167(8) Uiso 0.624(16) 1 d PDU C 2
O19' O 0.7121(19) 0.9514(19) 0.3660(17) 0.171(10) Uiso 0.624(16) 1 d PDU C 2
O20' O 0.684(2) 1.0571(14) 0.3683(18) 0.168(9) Uiso 0.624(16) 1 d PDU C 2
S4' S 0.6622(12) 0.9947(12) 0.3683(9) 0.167(7) Uiso 0.624(16) 1 d PDU C 2
C72' C 0.6382(15) 0.9873(14) 0.4356(15) 0.171(8) Uiso 0.624(16) 1 d PDU C 2
F10' F 0.613(2) 0.9328(17) 0.4388(16) 0.169(8) Uiso 0.624(16) 1 d PDU C 2
F11' F 0.5964(19) 1.0315(19) 0.4388(16) 0.173(9) Uiso 0.624(16) 1 d PDU C 2
F12' F 0.6902(18) 0.995(2) 0.4681(13) 0.175(10) Uiso 0.624(16) 1 d PDU C 2
O21 O 0.450(2) 1.0904(19) 0.260(2) 0.039(14) Uiso 0.49(9) 1 d PDU C 1
O22 O 0.352(3) 1.062(2) 0.2139(17) 0.077(19) Uiso 0.49(9) 1 d PDU C 1
O23 O 0.364(2) 1.165(2) 0.2499(19) 0.08(2) Uiso 0.49(9) 1 d PDU C 1
S5 S 0.3934(18) 1.1119(13) 0.2290(13) 0.092(11) Uiso 0.49(9) 1 d PDU C 1
C73 C 0.422(3) 1.1372(17) 0.167(2) 0.11(2) Uiso 0.49(9) 1 d PDU C 1
F13 F 0.469(3) 1.176(2) 0.178(3) 0.12(2) Uiso 0.49(9) 1 d PDU C 1
F14 F 0.441(3) 1.089(2) 0.142(2) 0.13(2) Uiso 0.49(9) 1 d PDU C 1
F15 F 0.375(3) 1.164(2) 0.137(2) 0.14(2) Uiso 0.49(9) 1 d PDU C 1
O21' O 0.432(3) 1.080(2) 0.243(2) 0.085(15) Uiso 0.51(9) 1 d PDU C 2
O22' O 0.323(3) 1.082(2) 0.2087(16) 0.065(18) Uiso 0.51(9) 1 d PDU C 2
O23' O 0.372(3) 1.1737(17) 0.2448(19) 0.11(3) Uiso 0.51(9) 1 d PDU C 2
S5' S 0.3801(18) 1.1160(12) 0.2196(13) 0.084(10) Uiso 0.51(9) 1 d PDU C 2
C73' C 0.402(2) 1.1336(15) 0.153(2) 0.12(2) Uiso 0.51(9) 1 d PDU C 2
F13' F 0.450(2) 1.1718(18) 0.157(2) 0.084(17) Uiso 0.51(9) 1 d PDU C 2
F14' F 0.417(3) 1.0819(19) 0.1308(18) 0.12(2) Uiso 0.51(9) 1 d PDU C 2
F15' F 0.352(3) 1.158(2) 0.1256(19) 0.14(2) Uiso 0.51(9) 1 d PDU C 2
O24 O 0.5162(14) 1.3051(11) 0.3872(13) 0.166(16) Uani 1 1 d DU . .
O25 O 0.5363(18) 1.2113(16) 0.4382(10) 0.24(2) Uani 1 1 d DU . .
O26 O 0.5154(14) 1.2062(12) 0.3437(10) 0.163(15) Uani 1 1 d DU . .
S6 S 0.5384(8) 1.2432(8) 0.3887(7) 0.148(7) Uani 1 1 d DU . .
C74 C 0.6217(17) 1.2524(12) 0.3815(12) 0.26(2) Uani 1 1 d DU . .
F16 F 0.6459(15) 1.2839(18) 0.4234(15) 0.26(2) Uani 1 1 d DU . .
F17 F 0.6470(14) 1.1979(14) 0.3789(19) 0.26(2) Uani 1 1 d DU . .
F18 F 0.6261(18) 1.2837(18) 0.3370(14) 0.28(2) Uani 1 1 d DU . .
O27 O 0.0035(14) 0.4680(13) 0.3002(13) 0.003(14) Uiso 0.51(5) 1 d PU B 1
O27' O 0.0419(19) 0.4910(18) 0.3378(16) 0.038(18) Uiso 0.49(5) 1 d PU B 2
O28 O 0.5399(11) 1.0942(10) 0.3349(9) 0.065(7) Uiso 1 1 d . C .
O30 O 0.091(3) 0.685(4) 0.021(3) 0.33(2) Uiso 1 1 d DU . .
C300 C 0.141(4) 0.722(3) 0.039(3) 0.33(2) Uiso 1 1 d DU . .
H30A H 0.1327 0.7373 0.0733 0.391 Uiso 1 1 calc R . .
H30B H 0.1399 0.7566 0.0149 0.391 Uiso 1 1 calc R . .
C301 C 0.208(3) 0.699(4) 0.044(4) 0.33(2) Uiso 1 1 d DU . .
H30C H 0.2383 0.7312 0.0437 0.393 Uiso 1 1 calc R . .
H30D H 0.2169 0.6733 0.0751 0.393 Uiso 1 1 calc R . .
C302 C 0.199(4) 0.664(4) -0.007(3) 0.33(2) Uiso 1 1 d DU . .
H30E H 0.2279 0.6299 -0.0079 0.394 Uiso 1 1 calc R . .
H30F H 0.2019 0.6893 -0.0384 0.394 Uiso 1 1 calc R . .
C303 C 0.133(4) 0.645(3) 0.001(3) 0.33(2) Uiso 1 1 d DU . .
H30G H 0.1144 0.6314 -0.0337 0.392 Uiso 1 1 calc R . .
H30H H 0.1365 0.6100 0.0238 0.392 Uiso 1 1 calc R . .
O40 O 0.365(5) 0.797(4) -0.059(4) 0.47(4) Uiso 1 1 d DU . .
C400 C 0.357(4) 0.851(5) -0.032(4) 0.47(4) Uiso 1 1 d DU . .
H40A H 0.3605 0.8415 0.0054 0.561 Uiso 1 1 calc R . .
H40B H 0.3137 0.8632 -0.0417 0.561 Uiso 1 1 calc R . .
C401 C 0.397(6) 0.906(4) -0.039(5) 0.47(4) Uiso 1 1 d DU . .
H40C H 0.3862 0.9266 -0.0726 0.559 Uiso 1 1 calc R . .
H40D H 0.3975 0.9338 -0.0096 0.559 Uiso 1 1 calc R . .
C402 C 0.456(4) 0.869(6) -0.039(5) 0.47(4) Uiso 1 1 d DU . .
H40E H 0.4879 0.8889 -0.0581 0.559 Uiso 1 1 calc R . .
H40F H 0.4740 0.8585 -0.0032 0.559 Uiso 1 1 calc R . .
C403 C 0.425(5) 0.817(5) -0.069(4) 0.47(4) Uiso 1 1 d DU . .
H40G H 0.4230 0.8270 -0.1062 0.561 Uiso 1 1 calc R . .
H40H H 0.4530 0.7825 -0.0632 0.561 Uiso 1 1 calc R . .
O50 O -0.150(5) 0.652(6) -0.024(5) 0.51(4) Uiso 1 1 d DU . .
C500 C -0.097(6) 0.646(5) -0.053(4) 0.51(4) Uiso 1 1 d DU . .
H50D H -0.0737 0.6838 -0.0479 0.613 Uiso 1 1 calc R . .
H50E H -0.1126 0.6441 -0.0900 0.613 Uiso 1 1 calc R . .
C501 C -0.051(4) 0.595(7) -0.042(5) 0.51(4) Uiso 1 1 d DU . .
H50F H -0.0277 0.5868 -0.0727 0.612 Uiso 1 1 calc R . .
H50G H -0.0223 0.6017 -0.0106 0.612 Uiso 1 1 calc R . .
C502 C -0.101(7) 0.549(4) -0.035(6) 0.51(4) Uiso 1 1 d DU . .
H50H H -0.0852 0.5155 -0.0121 0.613 Uiso 1 1 calc R . .
H50I H -0.1210 0.5337 -0.0681 0.613 Uiso 1 1 calc R . .
C503 C -0.141(5) 0.593(6) -0.007(4) 0.51(4) Uiso 1 1 d DU . .
H50J H -0.1819 0.5743 -0.0077 0.614 Uiso 1 1 calc R . .
H50K H -0.1236 0.5942 0.0298 0.614 Uiso 1 1 calc R . .

loop_
_atom_site_aniso_label
_atom_site_aniso_U_11
_atom_site_aniso_U_22
_atom_site_aniso_U_33
_atom_site_aniso_U_23
_atom_site_aniso_U_13
_atom_site_aniso_U_12
Eu1 0.0815(18) 0.0574(16) 0.092(2) 0.0019(16) 0.0152(14) -0.0007(15)
Eu2 0.090(2) 0.089(2) 0.092(2) 0.0013(17) 0.0076(15) -0.0118(16)
N1 0.059(18) 0.11(2) 0.07(2) -0.01(2) 0.008(17) 0.021(19)
C1 0.08(2) 0.14(2) 0.07(2) -0.04(2) 0.016(19) 0.03(2)
C2 0.12(3) 0.15(3) 0.09(3) 0.00(3) 0.03(3) 0.01(2)
C3 0.14(3) 0.16(3) 0.10(3) -0.02(3) 0.02(3) 0.02(3)
C4 0.09(2) 0.19(2) 0.11(2) 0.00(2) -0.03(2) 0.01(2)
O1 0.092(19) 0.18(2) 0.12(2) 0.00(2) 0.006(19) 0.045(19)
C5 0.10(2) 0.14(3) 0.11(3) 0.03(3) 0.00(2) 0.01(2)
C6 0.11(2) 0.12(2) 0.12(2) 0.00(2) 0.00(2) 0.03(2)
C7 0.11(3) 0.09(3) 0.15(3) 0.02(3) 0.03(3) -0.03(2)
C8 0.14(5) 0.13(4) 0.18(5) 0.03(4) 0.05(4) 0.02(4)
C9 0.16(4) 0.08(3) 0.23(5) 0.03(4) 0.08(4) -0.05(3)
C10 0.09(2) 0.11(2) 0.08(2) -0.04(2) 0.01(2) 0.03(2)
C11 0.13(3) 0.15(3) 0.09(3) -0.02(3) 0.03(2) 0.01(3)
C12 0.09(2) 0.10(2) 0.09(2) -0.02(2) 0.00(2) -0.008(19)
O2 0.081(17) 0.090(19) 0.11(2) 0.001(18) -0.005(17) -0.021(16)
C13 0.06(2) 0.13(2) 0.11(2) 0.01(2) 0.01(2) -0.04(2)
C14 0.064(19) 0.10(2) 0.09(2) 0.00(2) 0.011(19) -0.031(19)
N3 0.08(2) 0.08(2) 0.07(2) -0.033(19) 0.014(18) -0.021(18)
C15 0.09(3) 0.12(3) 0.10(3) -0.02(3) 0.01(2) 0.02(3)
C16 0.14(4) 0.13(4) 0.14(4) 0.04(4) 0.00(4) 0.01(3)
C17 0.10(3) 0.06(3) 0.09(3) -0.01(3) -0.01(3) -0.01(2)
N4 0.11(2) 0.030(16) 0.15(3) -0.003(19) 0.04(2) 0.002(17)
C18 0.13(2) 0.08(2) 0.13(3) 0.02(2) 0.03(2) -0.01(2)
C19 0.15(3) 0.12(3) 0.11(3) 0.01(2) 0.04(3) -0.03(2)
C20 0.15(3) 0.06(2) 0.11(3) 0.00(2) 0.04(3) -0.02(2)
C21 0.09(2) 0.10(2) 0.16(3) 0.02(2) 0.05(2) 0.00(2)
O3 0.13(2) 0.13(2) 0.17(3) 0.01(2) 0.06(2) -0.01(2)
C22 0.13(3) 0.14(3) 0.17(3) -0.02(3) 0.09(3) -0.01(2)
C23 0.10(2) 0.13(2) 0.17(3) 0.00(3) 0.06(2) -0.01(2)
N5 0.07(2) 0.11(2) 0.16(3) 0.01(2) 0.03(2) 0.001(19)
C24 0.11(3) 0.13(3) 0.19(3) 0.00(3) 0.05(3) 0.02(3)
C25 0.18(5) 0.08(3) 0.31(6) -0.09(4) -0.05(5) -0.01(3)
C26 0.15(5) 0.17(5) 0.22(5) 0.01(4) 0.03(4) 0.06(4)
C27 0.13(2) 0.024(18) 0.11(3) 0.029(19) 0.02(2) 0.001(18)
C28 0.15(3) 0.04(2) 0.11(3) 0.03(2) 0.03(2) -0.02(2)
C29 0.13(2) 0.051(18) 0.12(3) 0.00(2) 0.03(2) 0.015(19)
O4 0.16(2) 0.11(2) 0.11(2) 0.011(19) 0.03(2) -0.002(19)
C30 0.14(3) 0.11(2) 0.12(3) 0.01(2) 0.05(2) 0.02(2)
C31 0.11(2) 0.059(19) 0.08(2) 0.005(18) 0.032(19) 0.031(19)
N6 0.11(2) 0.035(16) 0.08(2) 0.005(18) 0.036(19) 0.019(16)
C32 0.09(3) 0.11(3) 0.08(3) 0.01(2) 0.04(2) 0.03(2)
C33 0.12(4) 0.16(4) 0.15(4) 0.01(4) 0.00(4) 0.02(4)
C34 0.08(3) 0.14(4) 0.13(4) 0.00(3) 0.04(3) -0.02(3)
N7 0.10(2) 0.11(2) 0.11(2) 0.02(2) 0.00(2) 0.04(2)
C35 0.11(2) 0.10(2) 0.10(2) 0.00(2) 0.00(2) 0.032(19)
C37 0.13(3) 0.13(3) 0.13(3) 0.03(2) 0.04(2) 0.04(2)
C38 0.12(2) 0.13(2) 0.10(2) 0.00(2) -0.01(2) 0.05(2)
O5 0.099(19) 0.038(14) 0.084(19) 0.005(14) 0.011(15) 0.027(13)
C39 0.10(3) 0.07(2) 0.09(3) 0.00(2) 0.01(2) 0.013(19)
C40 0.10(2) 0.11(2) 0.07(2) -0.020(19) 0.008(19) 0.00(2)
N8 0.12(2) 0.14(2) 0.06(2) -0.03(2) 0.01(2) 0.02(2)
C41 0.09(3) 0.10(3) 0.09(3) -0.02(2) 0.02(2) -0.03(2)
C42 0.12(4) 0.05(3) 0.12(4) -0.01(3) 0.00(3) -0.05(3)
C43 0.15(4) 0.11(4) 0.13(4) -0.03(3) 0.01(4) -0.02(3)
C44 0.13(2) 0.11(2) 0.12(3) 0.01(2) 0.02(2) 0.04(2)
C45 0.12(3) 0.15(3) 0.13(3) 0.03(3) 0.02(3) 0.03(2)
C46 0.12(2) 0.09(2) 0.15(3) 0.03(2) 0.01(2) 0.02(2)
O6 0.14(3) 0.10(2) 0.17(3) 0.02(2) 0.02(2) -0.001(19)
C47 0.14(3) 0.10(3) 0.17(3) 0.01(3) 0.01(3) 0.00(2)
C48 0.11(2) 0.10(2) 0.15(3) 0.02(2) -0.01(2) -0.02(2)
N9 0.13(2) 0.05(2) 0.13(3) 0.02(2) -0.01(2) -0.004(18)
C49 0.10(3) 0.11(3) 0.16(3) 0.02(3) 0.00(3) -0.02(3)
C50 0.11(4) 0.16(4) 0.21(5) 0.01(4) -0.02(4) 0.00(4)
C51 0.15(5) 0.19(5) 0.22(6) 0.02(5) -0.02(5) -0.02(4)
N10 0.09(2) 0.059(19) 0.09(2) 0.005(18) -0.001(18) -0.027(17)
C52 0.11(2) 0.07(2) 0.08(2) -0.02(2) 0.00(2) -0.021(19)
C53 0.14(3) 0.06(2) 0.08(2) -0.01(2) -0.01(2) -0.02(2)
C54 0.12(3) 0.05(2) 0.08(2) -0.01(2) 0.00(2) -0.03(2)
C55 0.12(2) 0.06(2) 0.10(2) 0.01(2) 0.03(2) -0.02(2)
O7 0.12(2) 0.089(19) 0.12(2) 0.031(18) -0.004(19) -0.043(18)
C56 0.13(2) 0.08(2) 0.10(2) 0.02(2) 0.01(2) -0.04(2)
C57 0.12(2) 0.055(19) 0.11(2) 0.01(2) 0.00(2) -0.04(2)
N11 0.11(2) 0.031(17) 0.11(2) 0.040(18) 0.01(2) -0.031(17)
C58 0.11(3) 0.07(2) 0.12(3) 0.00(2) 0.00(2) -0.02(2)
C59 0.09(3) 0.13(4) 0.17(4) -0.04(4) 0.04(3) 0.01(3)
C60 0.12(4) 0.06(3) 0.14(4) 0.02(3) -0.02(3) -0.01(3)
C61 0.063(18) 0.052(18) 0.08(2) 0.007(17) 0.012(17) -0.003(17)
C62 0.10(2) 0.02(2) 0.11(3) 0.013(19) 0.01(2) -0.018(19)
C65 0.055(17) 0.058(17) 0.094(19) 0.050(16) 0.027(18) 0.026(16)
C66 0.10(3) 0.08(2) 0.14(3) 0.04(2) 0.04(3) 0.00(2)
C67 0.15(4) 0.14(4) 0.21(5) -0.01(4) 0.03(4) -0.06(4)
C68 0.09(4) 0.07(3) 0.24(5) -0.01(4) 0.06(4) 0.02(3)
O9 0.12(2) 0.065(17) 0.10(2) -0.009(16) 0.050(18) -0.042(16)
O10 0.09(2) 0.050(18) 0.14(3) 0.041(19) 0.032(18) -0.020(15)
O11 0.13(3) 0.033(17) 0.12(2) -0.020(16) 0.03(2) -0.059(17)
S1 0.113(12) 0.081(11) 0.096(11) -0.009(9) 0.034(9) -0.005(9)
C69 0.11(3) 0.12(2) 0.11(2) 0.05(2) -0.02(2) -0.01(2)
O13 0.21(4) 0.15(4) 0.32(5) -0.06(4) 0.06(4) -0.03(3)
O14 0.40(6) 0.23(4) 0.14(4) -0.04(4) 0.04(4) -0.09(4)
S2 0.24(2) 0.134(15) 0.129(15) 0.021(13) 0.041(15) -0.036(15)
C70 0.37(5) 0.18(5) 0.44(7) 0.04(5) -0.01(5) 0.00(5)
F4 0.34(5) 0.20(4) 0.38(7) 0.02(4) -0.13(5) -0.06(4)
F5 0.38(6) 0.20(4) 0.43(7) 0.06(5) 0.12(6) 0.04(4)
F6 0.33(6) 0.21(5) 0.53(8) 0.07(6) -0.04(6) -0.05(5)
O24 0.23(4) 0.09(3) 0.18(3) 0.05(3) 0.00(3) 0.04(3)
O25 0.30(5) 0.19(4) 0.21(4) 0.11(4) -0.05(4) -0.06(4)
O26 0.17(3) 0.15(3) 0.17(4) 0.06(3) 0.04(3) -0.05(3)
S6 0.193(17) 0.124(15) 0.123(15) 0.029(12) -0.004(13) -0.030(13)
C74 0.28(5) 0.23(5) 0.26(5) -0.06(5) 0.00(5) -0.04(4)
F16 0.27(4) 0.25(4) 0.26(5) -0.07(4) -0.04(4) -0.05(4)
F17 0.22(4) 0.17(4) 0.38(5) -0.05(4) 0.04(4) 0.01(3)
F18 0.35(5) 0.24(4) 0.27(5) -0.01(4) 0.04(5) -0.06(4)

loop_
_atom_type_symbol
_atom_type_description
_atom_type_scat_dispersion_real
_atom_type_scat_dispersion_imag
_atom_type_scat_source
C C 0.0033 0.0016 'International Tables Vol C Tables 4.2.6.8 and 6.1.1.4'
H H 0.0000 0.0000 'International Tables Vol C Tables 4.2.6.8 and 6.1.1.4'
O O 0.0106 0.0060 'International Tables Vol C Tables 4.2.6.8 and 6.1.1.4'
F F 0.0171 0.0103 'International Tables Vol C Tables 4.2.6.8 and 6.1.1.4'
N N 0.0061 0.0033 'International Tables Vol C Tables 4.2.6.8 and 6.1.1.4'
S S 0.1246 0.1234 'International Tables Vol C Tables 4.2.6.8 and 6.1.1.4'
Eu Eu -0.1578 3.6682 'International Tables Vol C Tables 4.2.6.8 and 6.1.1.4'

loop_
_geom_angle_atom_site_label_1
_geom_angle_atom_site_label_2
_geom_angle_atom_site_label_3
_geom_angle
O15 Eu1 O9 142.1(12)
O15 Eu1 O27' 70.0(15)
O9 Eu1 O27' 74.8(11)
O15 Eu1 N2 67.3(13)
O9 Eu1 N2 143.2(9)
O27' Eu1 N2 136.8(13)
O15 Eu1 N6 137.1(12)
O9 Eu1 N6 80.2(9)
O27' Eu1 N6 140.6(12)
N2 Eu1 N6 79.3(10)
O15 Eu1 N1 64.2(12)
O9 Eu1 N1 138.0(8)
O27' Eu1 N1 101.0(11)
N2 Eu1 N1 65.5(6)
N6 Eu1 N1 78.0(9)
O15 Eu1 O27 99.5(13)
O9 Eu1 O27 44.2(9)
O27' Eu1 O27 30.7(10)
N2 Eu1 O27 160.4(10)
N6 Eu1 O27 118.6(10)
N1 Eu1 O27 123.2(9)
O15 Eu1 O15' 11(2)
O9 Eu1 O15' 137.1(18)
O27' Eu1 O15' 70.4(19)
N2 Eu1 O15' 66.4(18)
N6 Eu1 O15' 142.4(18)
N1 Eu1 O15' 74.1(18)
O27 Eu1 O15' 97.8(18)
O15 Eu1 N4 122.6(13)
O9 Eu1 N4 74.4(9)
O27' Eu1 N4 134.1(11)
N2 Eu1 N4 69.1(9)
N6 Eu1 N4 63.7(6)
N1 Eu1 N4 124.6(8)
O27 Eu1 N4 110.3(10)
O15' Eu1 N4 114.1(15)
O15 Eu1 N5 79.4(13)
O9 Eu1 N5 81.5(10)
O27' Eu1 N5 80.4(12)
N2 Eu1 N5 86.0(9)
N6 Eu1 N5 125.6(9)
N1 Eu1 N5 139.9(10)
O27 Eu1 N5 77.1(10)
O15' Eu1 N5 68.7(17)
N4 Eu1 N5 62.1(6)
O15 Eu1 N3 97.4(13)
O9 Eu1 N3 79.6(7)
O27' Eu1 N3 65.0(12)
N2 Eu1 N3 126.4(9)
N6 Eu1 N3 80.9(9)
N1 Eu1 N3 61.8(6)
O27 Eu1 N3 67.8(9)
O15' Eu1 N3 106.7(15)
N4 Eu1 N3 138.8(8)
N5 Eu1 N3 143.8(9)
O15 Eu1 C4 61.0(13)
O9 Eu1 C4 156.1(9)
O27' Eu1 C4 129.0(12)
N2 Eu1 C4 19.7(5)
N6 Eu1 C4 78.4(10)
N1 Eu1 C4 45.8(5)
O27 Eu1 C4 159.7(10)
O15' Eu1 C4 64.1(18)
N4 Eu1 C4 86.6(8)
N5 Eu1 C4 102.6(10)
N3 Eu1 C4 107.2(7)
O21 Eu2 O18 134(2)
O21 Eu2 O28 65.6(15)
O18 Eu2 O28 69.3(17)
O21 Eu2 O21' 13.4(16)
O18 Eu2 O21' 146(2)
O28 Eu2 O21' 79.0(18)
O21 Eu2 N8 85.6(15)
O18 Eu2 N8 139(2)
O28 Eu2 N8 141.4(9)
O21' Eu2 N8 74.1(18)
O21 Eu2 N7 78.1(16)
O18 Eu2 N7 125.5(17)
O28 Eu2 N7 128.6(9)
O21' Eu2 N7 67.1(17)
N8 Eu2 N7 63.6(6)
O21 Eu2 N9 82.1(12)
O18 Eu2 N9 77(2)
O28 Eu2 N9 75.9(8)
O21' Eu2 N9 84.3(13)
N8 Eu2 N9 127.1(9)
N7 Eu2 N9 63.6(6)
O21 Eu2 O18' 129.9(17)
O18 Eu2 O18' 11(2)
O28 Eu2 O18' 69.2(13)
O21' Eu2 O18' 140.9(19)
N8 Eu2 O18' 144.5(14)
N7 Eu2 O18' 116.7(11)
N9 Eu2 O18' 66.7(12)
O21 Eu2 N12 147.7(15)
O18 Eu2 N12 75.8(16)
O28 Eu2 N12 145.1(7)
O21' Eu2 N12 134.5(18)
N8 Eu2 N12 70.2(9)
N7 Eu2 N12 72.1(9)
N9 Eu2 N12 95.4(8)
O18' Eu2 N12 76.3(12)
O21 Eu2 N11 75.5(12)
O18 Eu2 N11 98.2(18)
O28 Eu2 N11 68.9(8)
O21' Eu2 N11 80.5(12)
N8 Eu2 N11 79.6(9)
N7 Eu2 N11 135.9(8)
N9 Eu2 N11 143.7(8)
O18' Eu2 N11 107.4(11)
N12 Eu2 N11 118.7(7)
O21 Eu2 N10 134.4(11)
O18 Eu2 N10 69(2)
O28 Eu2 N10 105.9(8)
O21' Eu2 N10 134.0(12)
N8 Eu2 N10 75.5(9)
N7 Eu2 N10 125.5(8)
N9 Eu2 N10 141.7(9)
O18' Eu2 N10 78.1(12)
N12 Eu2 N10 60.7(5)
N11 Eu2 N10 60.6(5)
O21 Eu2 C38 76.1(16)
O18 Eu2 C38 149.8(18)
O28 Eu2 C38 140.8(9)
O21' Eu2 C38 63.0(19)
N8 Eu2 C38 19.9(5)
N7 Eu2 C38 45.0(5)
N9 Eu2 C38 107.9(8)
O18' Eu2 C38 149.2(13)
N12 Eu2 C38 74.1(8)
N11 Eu2 C38 94.1(8)
N10 Eu2 C38 94.5(9)
C1 N1 C10 119(2)
C1 N1 Eu1 118.6(14)
C10 N1 Eu1 122.7(15)
C2 C1 N1 122(2)
C2 C1 C4 132(2)
N1 C1 C4 103.9(18)
C1 C2 C3 118(2)
C11 C3 C2 121(3)
N2 C4 C1 137(2)
N2 C4 O1 116(2)
C1 C4 O1 99.2(19)
N2 C4 Eu1 46.6(13)
C1 C4 Eu1 90.9(13)
O1 C4 Eu1 154(2)
C5 O1 C4 103.6(16)
O1 C5 C6 104.0(16)
N2 C6 C5 103.1(16)
N2 C6 C7 113.2(18)
C5 C6 C7 113(2)
C4 N2 C6 108.5(19)
C4 N2 Eu1 113.6(16)
C6 N2 Eu1 137.8(16)
C8 C7 C9 110(2)
C8 C7 C6 109(2)
C9 C7 C6 113(2)
C11 C10 N1 123(2)
C11 C10 C12 133(2)
N1 C10 C12 103.3(18)
C10 C11 C3 117(2)
N3 C12 C10 138(2)
N3 C12 O2 117.5(19)
C10 C12 O2 104.3(18)
N3 C12 Eu1 52.6(15)
C10 C12 Eu1 89.2(13)
O2 C12 Eu1 156(2)
C13 O2 C12 101.7(16)
O2 C13 C14 104.1(16)
N3 C14 C13 101.8(15)
N3 C14 C15 111.0(18)
C13 C14 C15 115(2)
C12 N3 C14 110.9(18)
C12 N3 Eu1 108.0(18)
C14 N3 Eu1 134.2(16)
C16 C15 C17 110(2)
C16 C15 C14 110(2)
C17 C15 C14 112(2)
C18 N4 C27 117(2)
C18 N4 Eu1 122.2(15)
C27 N4 Eu1 119.5(14)
C19 C18 N4 123(2)
C19 C18 C21 133(2)
N4 C18 C21 103.6(18)
C18 C19 C20 117(2)
C28 C20 C19 120(3)
N5 C21 C18 137(2)
N5 C21 O3 118(2)
C18 C21 O3 103.7(19)
N5 C21 Eu1 48.9(14)
C18 C21 Eu1 90.3(13)
O3 C21 Eu1 165.9(16)
C22 O3 C21 101.9(16)
O3 C22 C23 105.5(17)
N5 C23 C22 102.3(15)
N5 C23 C24 111.7(19)
C22 C23 C24 115(2)
C21 N5 C23 111.4(19)
C21 N5 Eu1 112.4(16)
C23 N5 Eu1 135.5(16)
C25 C24 C26 110(2)
C25 C24 C23 108(2)
C26 C24 C23 114(2)
C28 C27 N4 122(2)
C28 C27 C29 133(2)
N4 C27 C29 103.9(18)
C27 C28 C20 118(2)
N6 C29 C27 139(2)
N6 C29 O4 117(2)
C27 C29 O4 102.6(19)
N6 C29 Eu1 47.7(13)
C27 C29 Eu1 91.4(13)
O4 C29 Eu1 159(2)
C30 O4 C29 102.5(16)
O4 C30 C31 104.2(16)
C30 C31 N6 102.1(15)
C30 C31 C32 114(2)
N6 C31 C32 113.2(18)
C29 N6 C31 110.4(18)
C29 N6 Eu1 113.1(16)
C31 N6 Eu1 135.2(15)
C33 C32 C34 109(2)
C33 C32 C31 110(2)
C34 C32 C31 113(2)
C35 N7 C44 119(2)
C35 N7 Eu2 120.1(15)
C44 N7 Eu2 120.8(15)
C36 C35 N7 122(2)
C36 C35 C38 134(2)
N7 C35 C38 103.3(18)
C35 C36 C37 118(2)
C36 C37 C45 120(3)
N8 C38 C35 133(3)
N8 C38 O5 115(2)
C35 C38 O5 102.9(19)
N8 C38 Eu2 50.7(14)
C35 C38 Eu2 90.6(13)
O5 C38 Eu2 165.5(15)
C39 O5 C38 101.3(16)
O5 C39 C40 103.8(16)
N8 C40 C39 102.5(15)
N8 C40 C41 115.1(19)
C39 C40 C41 115.0(19)
C38 N8 C40 110.7(19)
C38 N8 Eu2 109.4(17)
C40 N8 Eu2 135.6(16)
C42 C41 C43 109(2)
C42 C41 C40 111(2)
C43 C41 C40 111(2)
C45 C44 N7 123(2)
C45 C44 C46 133(2)
N7 C44 C46 104.1(18)
C44 C45 C37 117(2)
N9 C46 C44 139(2)
N9 C46 O6 117(2)
C44 C46 O6 103.7(18)
N9 C46 Eu2 49.5(13)
C44 C46 Eu2 90.2(13)
O6 C46 Eu2 165.5(18)
C47 O6 C46 102.1(16)
O6 C47 C48 104.9(17)
N9 C48 C47 102.1(15)
N9 C48 C49 112.4(19)
C47 C48 C49 115(2)
C46 N9 C48 111.4(19)
C46 N9 Eu2 111.2(16)
C48 N9 Eu2 136.8(16)
C50 C49 C51 109(2)
C50 C49 C48 110(2)
C51 C49 C48 112(2)
C52 N10 C61 118(2)
C52 N10 Eu2 120.8(14)
C61 N10 Eu2 120.4(14)
C53 C52 N10 122(2)
C53 C52 C55 132(2)
N10 C52 C55 103.7(18)
C52 C53 C54 118(2)
C62 C54 C53 121(3)
N11 C55 C52 138(2)
N11 C55 O7 116(2)
C52 C55 O7 102.6(19)
N11 C55 Eu2 48.8(14)
C52 C55 Eu2 90.2(14)
O7 C55 Eu2 146(2)
C56 O7 C55 102.4(15)
O7 C56 C57 104.4(16)
N11 C57 C56 100.9(15)
N11 C57 C58 110.9(17)
C56 C57 C58 115(2)
C55 N11 C57 110.5(19)
C55 N11 Eu2 112.7(18)
C57 N11 Eu2 132.9(15)
C59 C58 C60 111(2)
C59 C58 C57 110(2)
C60 C58 C57 113(2)
C62 C61 N10 124(2)
C62 C61 C63 134(2)
N10 C61 C63 102.3(17)
C61 C62 C54 117(2)
N12 C63 C61 140(2)
N12 C63 O8 112.8(18)
C61 C63 O8 102.3(16)
N12 C63 Eu2 50.3(12)
C61 C63 Eu2 93.7(12)
O8 C63 Eu2 163.1(13)
C64 O8 C63 103.6(14)
O8 C64 C65 102.3(15)
C66 C65 C64 113.8(18)
C66 C65 N12 116.1(18)
C64 C65 N12 99.6(14)
C63 N12 C65 111.5(17)
C63 N12 Eu2 111.8(14)
C65 N12 Eu2 129.4(12)
C67 C66 C68 108(2)
C67 C66 C65 109(2)
C68 C66 C65 115(2)
S1 O9 Eu1 151.5(14)
O10 S1 O11 114.9(13)
O10 S1 O9 114.9(13)
O11 S1 O9 114.3(12)
O10 S1 C69 102.3(11)
O11 S1 C69 104.6(12)
O9 S1 C69 103.6(11)
F1 C69 F2' 83(2)
F1 C69 F3 112(2)
F2' C69 F3 135(3)
F1 C69 F3' 131(4)
F2' C69 F3' 110(2)
F3 C69 F3' 29(3)
F1 C69 F2 110(2)
F2' C69 F2 30(2)
F3 C69 F2 110(2)
F3' C69 F2 82(3)
F1 C69 F1' 31(2)
F2' C69 F1' 112(2)
F3 C69 F1' 85(3)
F3' C69 F1' 110(2)
F2 C69 F1' 136(3)
F1 C69 S1 109(2)
F2' C69 S1 107(3)
F3 C69 S1 107(2)
F3' C69 S1 111(3)
F2 C69 S1 108(2)
F1' C69 S1 106(3)
O14 S2 O13 116.3(17)
O14 S2 O12 113.4(15)
O13 S2 O12 114.0(16)
O14 S2 C70 105.0(15)
O13 S2 C70 103.9(14)
O12 S2 C70 102.1(13)
F4 C70 F6 112(2)
F4 C70 F5 113(2)
F6 C70 F5 111(2)
F4 C70 S2 108(2)
F6 C70 S2 108(2)
F5 C70 S2 105(2)
S3 O15 Eu1 154(3)
O15 S3 O17 114.9(17)
O15 S3 O16 113.2(16)
O17 S3 O16 113.9(17)
O15 S3 C71 104.5(14)
O17 S3 C71 104.0(15)
O16 S3 C71 104.8(15)
F9 C71 F7 111(2)
F9 C71 F8 111(2)
F7 C71 F8 111(2)
F9 C71 S3 107(2)
F7 C71 S3 108(2)
F8 C71 S3 108(2)
S3' O15' Eu1 145(4)
O15' S3' O16' 115.0(18)
O15' S3' O17' 115.1(18)
O16' S3' O17' 113.3(18)
O15' S3' C71' 104.2(16)
O16' S3' C71' 104.2(16)
O17' S3' C71' 103.1(16)
F8' C71' F9' 111(2)
F8' C71' F7' 111(2)
F9' C71' F7' 112(2)
F8' C71' S3' 107(2)
F9' C71' S3' 108(2)
F7' C71' S3' 107(2)
S4 O18 Eu2 137(4)
O20 S4 O18 113.9(18)
O20 S4 O19 114.9(18)
O18 S4 O19 114.7(18)
O20 S4 C72 104.0(16)
O18 S4 C72 104.1(16)
O19 S4 C72 103.2(16)
F11 C72 F10 111(2)
F11 C72 F12 111(2)
F10 C72 F12 112(2)
F11 C72 S4 107(2)
F10 C72 S4 107(2)
F12 C72 S4 107(2)
S4' O18' Eu2 157(3)
O19' S4' O18' 116.6(17)
O19' S4' O20' 113.1(17)
O18' S4' O20' 115.8(17)
O19' S4' C72' 104.8(15)
O18' S4' C72' 102.3(15)
O20' S4' C72' 101.6(15)
F10' C72' F12' 114(2)
F10' C72' F11' 112(2)
F12' C72' F11' 113(2)
F10' C72' S4' 107(2)
F12' C72' S4' 105(2)
F11' C72' S4' 104(2)
S5 O21 Eu2 140(3)
O23 S5 O22 115.5(17)
O23 S5 O21 115.5(17)
O22 S5 O21 110.7(16)
O23 S5 C73 105.0(15)
O22 S5 C73 104.8(14)
O21 S5 C73 103.7(14)
F14 C73 F15 110(2)
F14 C73 F13 111(2)
F15 C73 F13 111(2)
F14 C73 S5 108(2)
F15 C73 S5 109(2)
F13 C73 S5 109(2)
S5' O21' Eu2 162(3)
O22' S5' O23' 114.4(17)
O22' S5' O21' 113.6(16)
O23' S5' O21' 114.6(17)
O22' S5' C73' 103.0(14)
O23' S5' C73' 105.5(15)
O21' S5' C73' 103.9(14)
F13' C73' F14' 111(2)
F13' C73' F15' 111(2)
F14' C73' F15' 110(2)
F13' C73' S5' 109(2)
F14' C73' S5' 108(2)
F15' C73' S5' 108(2)
O25 S6 O24 116.6(16)
O25 S6 O26 111.7(15)
O24 S6 O26 115.1(15)
O25 S6 C74 104.7(14)
O24 S6 C74 102.5(13)
O26 S6 C74 104.3(13)
F17 C74 F18 112(2)
F17 C74 F16 113(2)
F18 C74 F16 110(2)
F17 C74 S6 108(2)
F18 C74 S6 107(2)
F16 C74 S6 107(2)
C300 O30 C303 88(6)
O30 C300 C301 122(5)
O30 C300 C303 46(3)
C301 C300 C303 78(3)
C302 C301 C300 94(3)
C301 C302 C303 94(3)
O30 C303 C302 122(5)
O30 C303 C300 46(3)
C302 C303 C300 78(3)
C403 O40 C400 88(6)
O40 C400 C401 122(5)
O40 C400 C403 46(3)
C401 C400 C403 78(3)
C402 C401 C400 94(3)
C403 C402 C401 94(3)
O40 C403 C402 122(5)
O40 C403 C400 46(3)
C402 C403 C400 78(3)
C500 O50 C503 88(6)
O50 C500 C501 122(5)
O50 C500 C503 46(3)
C501 C500 C503 78(3)
C502 C501 C500 94(3)
C501 C502 C503 94(3)
O50 C503 C502 122(5)
O50 C503 C500 46(3)
C502 C503 C500 78(3)

loop_
_geom_bond_atom_site_label_1
_geom_bond_atom_site_label_2
_geom_bond_distance
Eu1 O15 2.41(3)
Eu1 O9 2.406(18)
Eu1 O27' 2.41(4)
Eu1 N2 2.41(2)
Eu1 N6 2.50(2)
Eu1 N1 2.53(3)
Eu1 O27 2.53(3)
Eu1 O15' 2.57(6)
Eu1 N4 2.58(3)
Eu1 N5 2.59(2)
Eu1 N3 2.64(2)
Eu1 C4 3.04(3)
Eu2 O21 2.32(3)
Eu2 O18 2.39(5)
Eu2 O28 2.47(2)
Eu2 O21' 2.48(4)
Eu2 N8 2.53(2)
Eu2 N7 2.54(3)
Eu2 N9 2.54(2)
Eu2 O18' 2.56(3)
Eu2 N12 2.601(16)
Eu2 N11 2.63(2)
Eu2 N10 2.65(2)
Eu2 C38 3.09(3)
N1 C1 1.35(2)
N1 C10 1.36(2)
C1 C2 1.34(2)
C1 C4 1.46(2)
C2 C3 1.40(2)
C3 C11 1.40(2)
C4 N2 1.120(19)
C4 O1 1.52(2)
O1 C5 1.43(2)
C5 C6 1.53(2)
C6 N2 1.53(2)
C6 C7 1.53(2)
C7 C8 1.47(2)
C7 C9 1.49(2)
C10 C11 1.34(2)
C10 C12 1.45(2)
C12 N3 1.104(19)
C12 O2 1.51(2)
O2 C13 1.45(2)
C13 C14 1.53(2)
C14 N3 1.52(2)
C14 C15 1.54(2)
C15 C16 1.48(2)
C15 C17 1.48(2)
N4 C18 1.36(2)
N4 C27 1.36(2)
C18 C19 1.34(2)
C18 C21 1.45(2)
C19 C20 1.40(2)
C20 C28 1.40(2)
C21 N5 1.102(19)
C21 O3 1.51(2)
O3 C22 1.44(2)
C22 C23 1.53(2)
C23 N5 1.52(2)
C23 C24 1.53(2)
C24 C25 1.48(2)
C24 C26 1.48(2)
C27 C28 1.35(2)
C27 C29 1.45(2)
C29 N6 1.107(19)
C29 O4 1.52(2)
O4 C30 1.44(2)
C30 C31 1.53(2)
C31 N6 1.53(2)
C31 C32 1.53(2)
C32 C33 1.48(2)
C32 C34 1.49(2)
N7 C35 1.36(2)
N7 C44 1.36(2)
C35 C36 1.33(2)
C35 C38 1.46(2)
C36 C37 1.40(2)
C37 C45 1.40(2)
C38 N8 1.113(19)
C38 O5 1.52(2)
O5 C39 1.44(2)
C39 C40 1.52(2)
C40 N8 1.52(2)
C40 C41 1.52(2)
C41 C42 1.48(2)
C41 C43 1.49(2)
C44 C45 1.34(2)
C44 C46 1.45(2)
C46 N9 1.102(19)
C46 O6 1.51(2)
O6 C47 1.44(2)
C47 C48 1.52(2)
C48 N9 1.52(2)
C48 C49 1.53(2)
C49 C50 1.48(2)
C49 C51 1.49(2)
N10 C52 1.36(2)
N10 C61 1.37(2)
C52 C53 1.34(2)
C52 C55 1.45(2)
C53 C54 1.40(2)
C54 C62 1.40(2)
C55 N11 1.108(19)
C55 O7 1.51(2)
O7 C56 1.45(2)
C56 C57 1.53(2)
C57 N11 1.52(2)
C57 C58 1.53(2)
C58 C59 1.47(2)
C58 C60 1.48(2)
C61 C62 1.34(2)
C61 C63 1.45(2)
C63 N12 1.040(17)
C63 O8 1.557(19)
O8 C64 1.428(19)
C64 C65 1.53(2)
C65 C66 1.53(2)
C65 N12 1.534(19)
C66 C67 1.48(2)
C66 C68 1.49(2)
O9 S1 1.468(13)
O10 S1 1.455(13)
O11 S1 1.463(13)
S1 C69 1.85(3)
C69 F1 1.340(17)
C69 F2' 1.343(17)
C69 F3 1.344(17)
C69 F3' 1.344(17)
C69 F2 1.346(17)
C69 F1' 1.350(16)
O12 S2 1.465(14)
O13 S2 1.453(14)
O14 S2 1.447(14)
S2 C70 1.84(3)
C70 F4 1.338(17)
C70 F6 1.339(17)
C70 F5 1.343(17)
O15 S3 1.459(14)
O16 S3 1.464(14)
O17 S3 1.463(14)
S3 C71 1.84(3)
C71 F9 1.340(17)
C71 F7 1.342(17)
C71 F8 1.345(17)
O15' S3' 1.458(14)
O16' S3' 1.460(14)
O17' S3' 1.462(15)
S3' C71' 1.84(3)
C71' F8' 1.342(17)
C71' F9' 1.342(17)
C71' F7' 1.344(17)
O18 S4 1.460(15)
O19 S4 1.463(15)
O20 S4 1.456(15)
S4 C72 1.84(3)
C72 F11 1.340(17)
C72 F10 1.342(17)
C72 F12 1.344(17)
O18' S4' 1.458(14)
O19' S4' 1.452(14)
O20' S4' 1.469(14)
S4' C72' 1.85(3)
C72' F10' 1.338(17)
C72' F12' 1.345(17)
C72' F11' 1.346(17)
O21 S5 1.465(14)
O22 S5 1.456(14)
O23 S5 1.455(14)
S5 C73 1.84(3)
C73 F14 1.343(17)
C73 F15 1.344(17)
C73 F13 1.346(17)
O21' S5' 1.463(14)
O22' S5' 1.457(14)
O23' S5' 1.457(14)
S5' C73' 1.84(3)
C73' F13' 1.340(17)
C73' F14' 1.343(17)
C73' F15' 1.343(17)
O24 S6 1.460(14)
O25 S6 1.453(14)
O26 S6 1.461(14)
S6 C74 1.84(3)
C74 F17 1.337(17)
C74 F18 1.342(17)
C74 F16 1.343(17)
O30 C300 1.41(6)
O30 C303 1.41(6)
C300 C301 1.52(5)
C300 C303 1.97(10)
C301 C302 1.52(5)
C302 C303 1.52(5)
O40 C403 1.41(6)
O40 C400 1.41(6)
C400 C401 1.52(5)
C400 C403 1.97(10)
C401 C402 1.52(5)
C402 C403 1.52(5)
O50 C500 1.41(6)
O50 C503 1.41(6)
C500 C501 1.52(5)
C500 C503 1.97(10)
C501 C502 1.52(5)
C502 C503 1.52(5)

loop_
_geom_torsion_atom_site_label_1
_geom_torsion_atom_site_label_2
_geom_torsion_atom_site_label_3
_geom_torsion_atom_site_label_4
_geom_torsion
O15 Eu1 N1 C1 80(3)
O9 Eu1 N1 C1 -139(3)
O27' Eu1 N1 C1 142(3)
N2 Eu1 N1 C1 5(3)
N6 Eu1 N1 C1 -79(3)
O27 Eu1 N1 C1 165(3)
O15' Eu1 N1 C1 76(3)
N4 Eu1 N1 C1 -33(3)
N5 Eu1 N1 C1 54(3)
N3 Eu1 N1 C1 -165(3)
C4 Eu1 N1 C1 7(3)
O15 Eu1 N1 C10 -99(3)
O9 Eu1 N1 C10 42(4)
O27' Eu1 N1 C10 -37(3)
N2 Eu1 N1 C10 -174(3)
N6 Eu1 N1 C10 102(3)
O27 Eu1 N1 C10 -14(3)
O15' Eu1 N1 C10 -103(3)
N4 Eu1 N1 C10 148(3)
N5 Eu1 N1 C10 -125(3)
N3 Eu1 N1 C10 16(3)
C4 Eu1 N1 C10 -172(4)
C10 N1 C1 C2 3(6)
Eu1 N1 C1 C2 -176(3)
C10 N1 C1 C4 169(3)
Eu1 N1 C1 C4 -10(4)
N1 C1 C2 C3 0(7)
C4 C1 C2 C3 -161(4)
C1 C2 C3 C11 -1(8)
C2 C1 C4 N2 -178(5)
N1 C1 C4 N2 18(6)
C2 C1 C4 O1 -33(6)
N1 C1 C4 O1 163(3)
C2 C1 C4 Eu1 171(5)
N1 C1 C4 Eu1 8(3)
O15 Eu1 C4 N2 104(3)
O9 Eu1 C4 N2 -64(4)
O27' Eu1 C4 N2 121(3)
N6 Eu1 C4 N2 -91(3)
N1 Eu1 C4 N2 -175(4)
O27 Eu1 C4 N2 120(3)
O15' Eu1 C4 N2 92(3)
N4 Eu1 C4 N2 -27(3)
N5 Eu1 C4 N2 34(3)
N3 Eu1 C4 N2 -167(3)
O15 Eu1 C4 C1 -87(2)
O9 Eu1 C4 C1 106(3)
O27' Eu1 C4 C1 -69(3)
N2 Eu1 C4 C1 170(4)
N6 Eu1 C4 C1 79(2)
N1 Eu1 C4 C1 -5(2)
O27 Eu1 C4 C1 -70(4)
O15' Eu1 C4 C1 -98(3)
N4 Eu1 C4 C1 143(2)
N5 Eu1 C4 C1 -157(2)
N3 Eu1 C4 C1 2(2)
O15 Eu1 C4 O1 160(5)
O9 Eu1 C4 O1 -7(5)
O27' Eu1 C4 O1 178(4)
N2 Eu1 C4 O1 57(4)
N6 Eu1 C4 O1 -34(4)
N1 Eu1 C4 O1 -118(5)
O27 Eu1 C4 O1 177(4)
O15' Eu1 C4 O1 149(5)
N4 Eu1 C4 O1 30(4)
N5 Eu1 C4 O1 90(4)
N3 Eu1 C4 O1 -110(4)
N2 C4 O1 C5 -12(5)
C1 C4 O1 C5 -165(3)
Eu1 C4 O1 C5 -54(5)
C4 O1 C5 C6 -4(4)
O1 C5 C6 N2 14(3)
O1 C5 C6 C7 -108(3)
C1 C4 N2 C6 162(4)
O1 C4 N2 C6 22(4)
Eu1 C4 N2 C6 177(4)
C1 C4 N2 Eu1 -15(6)
O1 C4 N2 Eu1 -155(2)
C5 C6 N2 C4 -23(4)
C7 C6 N2 C4 99(3)
C5 C6 N2 Eu1 153(3)
C7 C6 N2 Eu1 -85(3)
O15 Eu1 N2 C4 -67(3)
O9 Eu1 N2 C4 143(3)
O27' Eu1 N2 C4 -76(4)
N6 Eu1 N2 C4 85(3)
N1 Eu1 N2 C4 4(3)
O27 Eu1 N2 C4 -117(3)
O15' Eu1 N2 C4 -79(3)
N4 Eu1 N2 C4 151(3)
N5 Eu1 N2 C4 -147(3)
N3 Eu1 N2 C4 15(4)
O15 Eu1 N2 C6 117(3)
O9 Eu1 N2 C6 -33(4)
O27' Eu1 N2 C6 108(3)
N6 Eu1 N2 C6 -91(3)
N1 Eu1 N2 C6 -172(3)
O27 Eu1 N2 C6 67(5)
O15' Eu1 N2 C6 105(3)
N4 Eu1 N2 C6 -25(3)
N5 Eu1 N2 C6 37(3)
N3 Eu1 N2 C6 -161(3)
C4 Eu1 N2 C6 -176(5)
N2 C6 C7 C8 -62(3)
C5 C6 C7 C8 54(3)
N2 C6 C7 C9 175(3)
C5 C6 C7 C9 -68(3)
C1 N1 C10 C11 -5(7)
Eu1 N1 C10 C11 174(3)
C1 N1 C10 C12 169(4)
Eu1 N1 C10 C12 -11(4)
N1 C10 C11 C3 3(7)
C12 C10 C11 C3 -169(5)
C2 C3 C11 C10 0(8)
C11 C10 C12 N3 159(6)
N1 C10 C12 N3 -15(8)
C11 C10 C12 O2 -19(7)
N1 C10 C12 O2 168(3)
C11 C10 C12 Eu1 -179(5)
N1 C10 C12 Eu1 8(3)
O15 Eu1 C12 N3 -143(3)
O9 Eu1 C12 N3 -2(3)
O27' Eu1 C12 N3 -72(3)
N2 Eu1 C12 N3 154(3)
N6 Eu1 C12 N3 77(3)
N1 Eu1 C12 N3 156(4)
O27 Eu1 C12 N3 -43(3)
O15' Eu1 C12 N3 -140(3)
N4 Eu1 C12 N3 73(3)
N5 Eu1 C12 N3 -90(4)
C4 Eu1 C12 N3 156(3)
O15 Eu1 C12 C10 55(3)
O9 Eu1 C12 C10 -163(2)
O27' Eu1 C12 C10 127(3)
N2 Eu1 C12 C10 -7(3)
N6 Eu1 C12 C10 -84(2)
N1 Eu1 C12 C10 -6(2)
O27 Eu1 C12 C10 156(3)
O15' Eu1 C12 C10 58(3)
N4 Eu1 C12 C10 -88(3)
N5 Eu1 C12 C10 108(3)
N3 Eu1 C12 C10 -161(5)
C4 Eu1 C12 C10 -6(2)
O15 Eu1 C12 O2 -70(5)
O9 Eu1 C12 O2 72(5)
O27' Eu1 C12 O2 2(5)
N2 Eu1 C12 O2 -132(5)
N6 Eu1 C12 O2 151(5)
N1 Eu1 C12 O2 -131(5)
O27 Eu1 C12 O2 31(5)
O15' Eu1 C12 O2 -67(5)
N4 Eu1 C12 O2 147(4)
N5 Eu1 C12 O2 -17(6)
N3 Eu1 C12 O2 73(4)
C4 Eu1 C12 O2 -131(5)
N3 C12 O2 C13 12(5)
C10 C12 O2 C13 -170(3)
Eu1 C12 O2 C13 -48(5)
C12 O2 C13 C14 -18(3)
O2 C13 C14 N3 19(3)
O2 C13 C14 C15 -101(3)
C10 C12 N3 C14 -176(5)
O2 C12 N3 C14 1(5)
Eu1 C12 N3 C14 155(4)
C10 C12 N3 Eu1 29(7)
O2 C12 N3 Eu1 -154(3)
C13 C14 N3 C12 -13(4)
C15 C14 N3 C12 110(4)
C13 C14 N3 Eu1 133(2)
C15 C14 N3 Eu1 -104(3)
O15 Eu1 N3 C12 37(3)
O9 Eu1 N3 C12 178(3)
O27' Eu1 N3 C12 100(3)
N2 Eu1 N3 C12 -31(4)
N6 Eu1 N3 C12 -100(3)
N1 Eu1 N3 C12 -19(3)
O27 Eu1 N3 C12 134(3)
O15' Eu1 N3 C12 42(4)
N4 Eu1 N3 C12 -130(3)
N5 Eu1 N3 C12 119(3)
C4 Eu1 N3 C12 -25(3)
O15 Eu1 N3 C14 -111(2)
O9 Eu1 N3 C14 31(2)
O27' Eu1 N3 C14 -47(2)
N2 Eu1 N3 C14 -178(2)
N6 Eu1 N3 C14 113(2)
N1 Eu1 N3 C14 -166(3)
O27 Eu1 N3 C14 -13(2)
O15' Eu1 N3 C14 -105(3)
N4 Eu1 N3 C14 83(3)
N5 Eu1 N3 C14 -28(3)
C4 Eu1 N3 C14 -172(2)
N3 C14 C15 C16 -63(3)
C13 C14 C15 C16 52(3)
N3 C14 C15 C17 175(3)
C13 C14 C15 C17 -70(3)
O15 Eu1 N4 C18 54(4)
O9 Eu1 N4 C18 -89(3)
O27' Eu1 N4 C18 -39(4)
N2 Eu1 N4 C18 96(3)
N6 Eu1 N4 C18 -175(4)
N1 Eu1 N4 C18 133(3)
O27 Eu1 N4 C18 -63(3)
O15' Eu1 N4 C18 46(4)
N5 Eu1 N4 C18 0(3)
N3 Eu1 N4 C18 -142(3)
C4 Eu1 N4 C18 106(3)
O15 Eu1 N4 C27 -138(3)
O9 Eu1 N4 C27 79(3)
O27' Eu1 N4 C27 129(3)
N2 Eu1 N4 C27 -96(3)
N6 Eu1 N4 C27 -8(3)
N1 Eu1 N4 C27 -59(3)
O27 Eu1 N4 C27 105(3)
O15' Eu1 N4 C27 -146(3)
N5 Eu1 N4 C27 167(3)
N3 Eu1 N4 C27 26(3)
C4 Eu1 N4 C27 -86(3)
C27 N4 C18 C19 7(7)
Eu1 N4 C18 C19 176(4)
C27 N4 C18 C21 -174(4)
Eu1 N4 C18 C21 -6(5)
N4 C18 C19 C20 -5(8)
C21 C18 C19 C20 176(5)
C18 C19 C20 C28 6(7)
C19 C18 C21 N5 -162(7)
N4 C18 C21 N5 19(9)
C19 C18 C21 O3 4(8)
N4 C18 C21 O3 -175(4)
C19 C18 C21 Eu1 -178(6)
N4 C18 C21 Eu1 4(3)
O15 Eu1 C21 N5 51(4)
O9 Eu1 C21 N5 -92(4)
O27' Eu1 C21 N5 -19(4)
N2 Eu1 C21 N5 118(4)
N6 Eu1 C21 N5 -168(4)
N1 Eu1 C21 N5 100(4)
O27 Eu1 C21 N5 -48(4)
O15' Eu1 C21 N5 50(4)
N4 Eu1 C21 N5 -169(5)
N3 Eu1 C21 N5 -60(5)
C4 Eu1 C21 N5 112(4)
O15 Eu1 C21 C18 -143(3)
O9 Eu1 C21 C18 75(3)
O27' Eu1 C21 C18 148(3)
N2 Eu1 C21 C18 -76(3)
N6 Eu1 C21 C18 -2(3)
N1 Eu1 C21 C18 -94(3)
O27 Eu1 C21 C18 118(3)
O15' Eu1 C21 C18 -144(3)
N4 Eu1 C21 C18 -3(2)
N5 Eu1 C21 C18 166(6)
N3 Eu1 C21 C18 106(3)
C4 Eu1 C21 C18 -82(3)
O15 Eu1 C21 O3 32(13)
O9 Eu1 C21 O3 -111(13)
O27' Eu1 C21 O3 -38(13)
N2 Eu1 C21 O3 98(13)
N6 Eu1 C21 O3 172(13)
N1 Eu1 C21 O3 80(13)
O27 Eu1 C21 O3 -68(13)
O15' Eu1 C21 O3 30(13)
N4 Eu1 C21 O3 171(14)
N5 Eu1 C21 O3 -20(10)
N3 Eu1 C21 O3 -80(14)
C4 Eu1 C21 O3 92(13)
N5 C21 O3 C22 -9(6)
C18 C21 O3 C22 -179(4)
Eu1 C21 O3 C22 7(14)
C21 O3 C22 C23 11(4)
O3 C22 C23 N5 -10(4)
O3 C22 C23 C24 111(3)
C18 C21 N5 C23 167(6)
O3 C21 N5 C23 3(7)
Eu1 C21 N5 C23 -172(5)
C18 C21 N5 Eu1 -21(9)
O3 C21 N5 Eu1 175(3)
C22 C23 N5 C21 5(5)
C24 C23 N5 C21 -118(5)
C22 C23 N5 Eu1 -165(3)
C24 C23 N5 Eu1 72(4)
O15 Eu1 N5 C21 -127(4)
O9 Eu1 N5 C21 85(4)
O27' Eu1 N5 C21 161(4)
N2 Eu1 N5 C21 -60(4)
N6 Eu1 N5 C21 14(5)
N1 Eu1 N5 C21 -103(4)
O27 Eu1 N5 C21 130(4)
O15' Eu1 N5 C21 -126(5)
N4 Eu1 N5 C21 9(4)
N3 Eu1 N5 C21 145(4)
C4 Eu1 N5 C21 -71(4)
O15 Eu1 N5 C23 42(3)
O9 Eu1 N5 C23 -105(3)
O27' Eu1 N5 C23 -29(3)
N2 Eu1 N5 C23 109(3)
N6 Eu1 N5 C23 -177(3)
N1 Eu1 N5 C23 66(3)
O27 Eu1 N5 C23 -61(3)
O15' Eu1 N5 C23 43(3)
N4 Eu1 N5 C23 178(3)
N3 Eu1 N5 C23 -46(4)
C4 Eu1 N5 C23 99(3)
N5 C23 C24 C25 63(4)
C22 C23 C24 C25 -53(4)
N5 C23 C24 C26 -174(3)
C22 C23 C24 C26 70(4)
C18 N4 C27 C28 -11(6)
Eu1 N4 C27 C28 -180(3)
C18 N4 C27 C29 177(4)
Eu1 N4 C27 C29 8(4)
N4 C27 C28 C20 13(6)
C29 C27 C28 C20 -178(4)
C19 C20 C28 C27 -10(7)
C28 C27 C29 N6 -175(5)
N4 C27 C29 N6 -4(8)
C28 C27 C29 O4 19(6)
N4 C27 C29 O4 -171(3)
C28 C27 C29 Eu1 -177(4)
N4 C27 C29 Eu1 -6(3)
O15 Eu1 C29 N6 -87(4)
O9 Eu1 C29 N6 103(3)
O27' Eu1 C29 N6 81(4)
N2 Eu1 C29 N6 -99(3)
N1 Eu1 C29 N6 -36(3)
O27 Eu1 C29 N6 95(3)
O15' Eu1 C29 N6 -104(4)
N4 Eu1 C29 N6 -174(4)
N5 Eu1 C29 N6 179(3)
N3 Eu1 C29 N6 26(3)
C4 Eu1 C29 N6 -80(3)
O15 Eu1 C29 C27 92(3)
O9 Eu1 C29 C27 -78(2)
O27' Eu1 C29 C27 -100(3)
N2 Eu1 C29 C27 79(2)
N6 Eu1 C29 C27 178(5)
N1 Eu1 C29 C27 143(2)
O27 Eu1 C29 C27 -86(2)
O15' Eu1 C29 C27 74(4)
N4 Eu1 C29 C27 4(2)
N5 Eu1 C29 C27 -2(3)
N3 Eu1 C29 C27 -155(2)
C4 Eu1 C29 C27 98(2)
O15 Eu1 C29 O4 -136(6)
O9 Eu1 C29 O4 54(6)
O27' Eu1 C29 O4 33(7)
N2 Eu1 C29 O4 -148(6)
N6 Eu1 C29 O4 -49(5)
N1 Eu1 C29 O4 -85(6)
O27 Eu1 C29 O4 47(6)
O15' Eu1 C29 O4 -153(6)
N4 Eu1 C29 O4 137(7)
N5 Eu1 C29 O4 131(6)
N3 Eu1 C29 O4 -23(6)
C4 Eu1 C29 O4 -129(6)
N6 C29 O4 C30 -6(5)
C27 C29 O4 C30 164(3)
Eu1 C29 O4 C30 32(7)
C29 O4 C30 C31 16(3)
O4 C30 C31 N6 -19(3)
O4 C30 C31 C32 104(3)
C27 C29 N6 C31 -172(5)
O4 C29 N6 C31 -7(5)
Eu1 C29 N6 C31 -169(4)
C27 C29 N6 Eu1 -2(7)
O4 C29 N6 Eu1 163(2)
C30 C31 N6 C29 16(4)
C32 C31 N6 C29 -107(4)
C30 C31 N6 Eu1 -150(2)
C32 C31 N6 Eu1 87(3)
O15 Eu1 N6 C29 115(3)
O9 Eu1 N6 C29 -73(3)
O27' Eu1 N6 C29 -124(3)
N2 Eu1 N6 C29 76(3)
N1 Eu1 N6 C29 143(3)
O27 Eu1 N6 C29 -95(3)
O15' Eu1 N6 C29 101(4)
N4 Eu1 N6 C29 5(3)
N5 Eu1 N6 C29 -1(4)
N3 Eu1 N6 C29 -154(3)
C4 Eu1 N6 C29 97(3)
O15 Eu1 N6 C31 -79(3)
O9 Eu1 N6 C31 93(2)
O27' Eu1 N6 C31 42(3)
N2 Eu1 N6 C31 -118(2)
N1 Eu1 N6 C31 -51(2)
O27 Eu1 N6 C31 70(3)
O15' Eu1 N6 C31 -94(3)
N4 Eu1 N6 C31 170(3)
N5 Eu1 N6 C31 165(2)
N3 Eu1 N6 C31 12(2)
C4 Eu1 N6 C31 -98(2)
C30 C31 C32 C33 64(3)
N6 C31 C32 C33 -180(3)
C30 C31 C32 C34 -58(3)
N6 C31 C32 C34 59(3)
O21 Eu2 N7 C35 -90(3)
O18 Eu2 N7 C35 134(4)
O28 Eu2 N7 C35 -135(3)
O21' Eu2 N7 C35 -82(3)
N8 Eu2 N7 C35 1(3)
N9 Eu2 N7 C35 -177(4)
O18' Eu2 N7 C35 141(3)
N12 Eu2 N7 C35 78(3)
N11 Eu2 N7 C35 -35(4)
N10 Eu2 N7 C35 47(4)
C38 Eu2 N7 C35 -8(3)
O21 Eu2 N7 C44 95(4)
O18 Eu2 N7 C44 -41(4)
O28 Eu2 N7 C44 50(4)
O21' Eu2 N7 C44 103(4)
N8 Eu2 N7 C44 -174(4)
N9 Eu2 N7 C44 8(3)
O18' Eu2 N7 C44 -34(4)
N12 Eu2 N7 C44 -98(4)
N11 Eu2 N7 C44 149(3)
N10 Eu2 N7 C44 -128(3)
C38 Eu2 N7 C44 177(4)
C44 N7 C35 C36 -4(7)
Eu2 N7 C35 C36 -179(3)
C44 N7 C35 C38 -173(4)
Eu2 N7 C35 C38 12(4)
N7 C35 C36 C37 9(7)
C38 C35 C36 C37 174(4)
C35 C36 C37 C45 -13(7)
C36 C35 C38 N8 153(5)
N7 C35 C38 N8 -40(6)
C36 C35 C38 O5 10(6)
N7 C35 C38 O5 177(3)
C36 C35 C38 Eu2 -175(5)
N7 C35 C38 Eu2 -8(3)
O21 Eu2 C38 N8 -117(3)
O18 Eu2 C38 N8 71(5)
O28 Eu2 C38 N8 -104(3)
O21' Eu2 C38 N8 -120(3)
N7 Eu2 C38 N8 156(4)
N9 Eu2 C38 N8 166(3)
O18' Eu2 C38 N8 92(4)
N12 Eu2 C38 N8 76(3)
N11 Eu2 C38 N8 -43(3)
N10 Eu2 C38 N8 18(3)
O21 Eu2 C38 C35 93(3)
O18 Eu2 C38 C35 -79(4)
O28 Eu2 C38 C35 106(2)
O21' Eu2 C38 C35 90(3)
N8 Eu2 C38 C35 -150(4)
N7 Eu2 C38 C35 6(2)
N9 Eu2 C38 C35 16(3)
O18' Eu2 C38 C35 -58(3)
N12 Eu2 C38 C35 -74(2)
N11 Eu2 C38 C35 167(2)
N10 Eu2 C38 C35 -132(2)
O21 Eu2 C38 O5 -108(9)
O18 Eu2 C38 O5 80(10)
O28 Eu2 C38 O5 -95(9)
O21' Eu2 C38 O5 -111(10)
N8 Eu2 C38 O5 9(8)
N7 Eu2 C38 O5 165(10)
N9 Eu2 C38 O5 176(9)
O18' Eu2 C38 O5 101(9)
N12 Eu2 C38 O5 85(9)
N11 Eu2 C38 O5 -34(9)
N10 Eu2 C38 O5 27(9)
N8 C38 O5 C39 27(4)
C35 C38 O5 C39 178(3)
Eu2 C38 O5 C39 19(10)
C38 O5 C39 C40 -23(3)
O5 C39 C40 N8 16(3)
O5 C39 C40 C41 -110(2)
C35 C38 N8 C40 -157(4)
O5 C38 N8 C40 -17(5)
Eu2 C38 N8 C40 161(4)
C35 C38 N8 Eu2 43(6)
O5 C38 N8 Eu2 -177(2)
C39 C40 N8 C38 1(4)
C41 C40 N8 C38 126(3)
C39 C40 N8 Eu2 154(3)
C41 C40 N8 Eu2 -81(3)
O21 Eu2 N8 C38 60(3)
O18 Eu2 N8 C38 -133(4)
O28 Eu2 N8 C38 101(3)
O21' Eu2 N8 C38 53(3)
N7 Eu2 N8 C38 -19(3)
N9 Eu2 N8 C38 -16(4)
O18' Eu2 N8 C38 -118(3)
N12 Eu2 N8 C38 -98(3)
N11 Eu2 N8 C38 136(3)
N10 Eu2 N8 C38 -162(3)
O21 Eu2 N8 C40 -93(3)
O18 Eu2 N8 C40 73(4)
O28 Eu2 N8 C40 -53(3)
O21' Eu2 N8 C40 -100(3)
N7 Eu2 N8 C40 -172(3)
N9 Eu2 N8 C40 -170(2)
O18' Eu2 N8 C40 88(3)
N12 Eu2 N8 C40 109(3)
N11 Eu2 N8 C40 -17(3)
N10 Eu2 N8 C40 45(3)
C38 Eu2 N8 C40 -154(5)
N8 C40 C41 C42 -63(3)
C39 C40 C41 C42 56(3)
N8 C40 C41 C43 175(3)
C39 C40 C41 C43 -66(3)
C35 N7 C44 C45 2(8)
Eu2 N7 C44 C45 178(4)
C35 N7 C44 C46 180(4)
Eu2 N7 C44 C46 -5(5)
N7 C44 C45 C37 -6(8)
C46 C44 C45 C37 177(5)
C36 C37 C45 C44 11(8)
C45 C44 C46 N9 168(7)
N7 C44 C46 N9 -9(10)
C45 C44 C46 O6 -4(8)
N7 C44 C46 O6 179(4)
C45 C44 C46 Eu2 -179(6)
N7 C44 C46 Eu2 3(4)
O21 Eu2 C46 N9 87(4)
O18 Eu2 C46 N9 -47(4)
O28 Eu2 C46 N9 22(4)
O21' Eu2 C46 N9 100(4)
N8 Eu2 C46 N9 170(4)
N7 Eu2 C46 N9 167(5)
O18' Eu2 C46 N9 -46(4)
N12 Eu2 C46 N9 -123(4)
N11 Eu2 C46 N9 63(5)
N10 Eu2 C46 N9 -101(4)
C38 Eu2 C46 N9 163(4)
O21 Eu2 C46 C44 -83(3)
O18 Eu2 C46 C44 143(3)
O28 Eu2 C46 C44 -148(3)
O21' Eu2 C46 C44 -69(3)
N8 Eu2 C46 C44 0(3)
N7 Eu2 C46 C44 -2(3)
N9 Eu2 C46 C44 -169(6)
O18' Eu2 C46 C44 144(3)
N12 Eu2 C46 C44 67(3)
N11 Eu2 C46 C44 -106(3)
N10 Eu2 C46 C44 90(3)
C38 Eu2 C46 C44 -7(3)
O21 Eu2 C46 O6 114(12)
O18 Eu2 C46 O6 -21(12)
O28 Eu2 C46 O6 49(12)
O21' Eu2 C46 O6 127(12)
N8 Eu2 C46 O6 -164(12)
N7 Eu2 C46 O6 -166(13)
N9 Eu2 C46 O6 27(9)
O18' Eu2 C46 O6 -19(12)
N12 Eu2 C46 O6 -96(12)
N11 Eu2 C46 O6 90(13)
N10 Eu2 C46 O6 -74(12)
C38 Eu2 C46 O6 -170(12)
N9 C46 O6 C47 9(6)
C44 C46 O6 C47 -177(4)
Eu2 C46 O6 C47 -13(13)
C46 O6 C47 C48 -14(4)
O6 C47 C48 N9 14(3)
O6 C47 C48 C49 -108(3)
C44 C46 N9 C48 -171(6)
O6 C46 N9 C48 0(6)
Eu2 C46 N9 C48 173(4)
C44 C46 N9 Eu2 16(9)
O6 C46 N9 Eu2 -173(3)
C47 C48 N9 C46 -9(5)
C49 C48 N9 C46 114(4)
C47 C48 N9 Eu2 161(3)
C49 C48 N9 Eu2 -76(3)
O21 Eu2 N9 C46 -91(4)
O18 Eu2 N9 C46 131(4)
O28 Eu2 N9 C46 -158(4)
O21' Eu2 N9 C46 -77(4)
N8 Eu2 N9 C46 -12(4)
N7 Eu2 N9 C46 -10(4)
O18' Eu2 N9 C46 129(4)
N12 Eu2 N9 C46 57(4)
N11 Eu2 N9 C46 -143(4)
N10 Eu2 N9 C46 104(4)
C38 Eu2 N9 C46 -18(4)
O21 Eu2 N9 C48 99(3)
O18 Eu2 N9 C48 -39(3)
O28 Eu2 N9 C48 32(3)
O21' Eu2 N9 C48 112(3)
N8 Eu2 N9 C48 177(3)
N7 Eu2 N9 C48 180(3)
O18' Eu2 N9 C48 -41(3)
N12 Eu2 N9 C48 -113(3)
N11 Eu2 N9 C48 47(4)
N10 Eu2 N9 C48 -66(3)
C38 Eu2 N9 C48 172(3)
N9 C48 C49 C50 174(3)
C47 C48 C49 C50 -70(3)
N9 C48 C49 C51 -65(3)
C47 C48 C49 C51 51(4)
O21 Eu2 N10 C52 -35(4)
O18 Eu2 N10 C52 96(3)
O28 Eu2 N10 C52 36(3)
O21' Eu2 N10 C52 -54(4)
N8 Eu2 N10 C52 -104(3)
N7 Eu2 N10 C52 -145(3)
N9 Eu2 N10 C52 123(3)
O18' Eu2 N10 C52 100(3)
N12 Eu2 N10 C52 -179(3)
N11 Eu2 N10 C52 -18(3)
C38 Eu2 N10 C52 -110(3)
O21 Eu2 N10 C61 151(3)
O18 Eu2 N10 C61 -78(3)
O28 Eu2 N10 C61 -138(3)
O21' Eu2 N10 C61 132(3)
N8 Eu2 N10 C61 82(3)
N7 Eu2 N10 C61 41(3)
N9 Eu2 N10 C61 -51(3)
O18' Eu2 N10 C61 -74(3)
N12 Eu2 N10 C61 7(2)
N11 Eu2 N10 C61 168(3)
C38 Eu2 N10 C61 76(3)
C61 N10 C52 C53 -2(6)
Eu2 N10 C52 C53 -176(3)
C61 N10 C52 C55 -168(3)
Eu2 N10 C52 C55 18(4)
N10 C52 C53 C54 4(6)
C55 C52 C53 C54 165(4)
C52 C53 C54 C62 -2(6)
C53 C52 C55 N11 -166(5)
N10 C52 C55 N11 -2(7)
C53 C52 C55 O7 36(6)
N10 C52 C55 O7 -161(3)
C53 C52 C55 Eu2 -176(4)
N10 C52 C55 Eu2 -12(3)
O21 Eu2 C55 N11 1(3)
O18 Eu2 C55 N11 135(3)
O28 Eu2 C55 N11 65(3)
O21' Eu2 C55 N11 -11(3)
N8 Eu2 C55 N11 -84(3)
N7 Eu2 C55 N11 -74(3)
N9 Eu2 C55 N11 82(3)
O18' Eu2 C55 N11 132(3)
N12 Eu2 C55 N11 -151(3)
N10 Eu2 C55 N11 -162(4)
C38 Eu2 C55 N11 -75(3)
O21 Eu2 C55 C52 172(2)
O18 Eu2 C55 C52 -54(3)
O28 Eu2 C55 C52 -124(2)
O21' Eu2 C55 C52 159(3)
N8 Eu2 C55 C52 87(2)
N7 Eu2 C55 C52 97(2)
N9 Eu2 C55 C52 -107(3)
O18' Eu2 C55 C52 -57(2)
N12 Eu2 C55 C52 20(2)
N11 Eu2 C55 C52 171(4)
N10 Eu2 C55 C52 9(2)
C38 Eu2 C55 C52 96(2)
O21 Eu2 C55 O7 -75(3)
O18 Eu2 C55 O7 59(4)
O28 Eu2 C55 O7 -11(3)
O21' Eu2 C55 O7 -87(4)
N8 Eu2 C55 O7 -160(3)
N7 Eu2 C55 O7 -150(3)
N9 Eu2 C55 O7 6(4)
O18' Eu2 C55 O7 56(3)
N12 Eu2 C55 O7 133(3)
N11 Eu2 C55 O7 -76(3)
N10 Eu2 C55 O7 122(4)
C38 Eu2 C55 O7 -151(3)
N11 C55 O7 C56 4(5)
C52 C55 O7 C56 168(3)
Eu2 C55 O7 C56 58(4)
C55 O7 C56 C57 12(3)
O7 C56 C57 N11 -20(3)
O7 C56 C57 C58 99(3)
C52 C55 N11 C57 -175(5)
O7 C55 N11 C57 -18(5)
Eu2 C55 N11 C57 -161(3)
C52 C55 N11 Eu2 -14(7)
O7 C55 N11 Eu2 143(2)
C56 C57 N11 C55 24(4)
C58 C57 N11 C55 -98(3)
C56 C57 N11 Eu2 -132(2)
C58 C57 N11 Eu2 107(2)
O21 Eu2 N11 C55 -179(3)
O18 Eu2 N11 C55 -45(3)
O28 Eu2 N11 C55 -109(3)
O21' Eu2 N11 C55 169(3)
N8 Eu2 N11 C55 93(3)
N7 Eu2 N11 C55 126(3)
N9 Eu2 N11 C55 -125(3)
O18' Eu2 N11 C55 -51(3)
N12 Eu2 N11 C55 33(3)
N10 Eu2 N11 C55 14(3)
C38 Eu2 N11 C55 107(3)
O21 Eu2 N11 C57 -23(2)
O18 Eu2 N11 C57 110(3)
O28 Eu2 N11 C57 46(2)
O21' Eu2 N11 C57 -36(3)
N8 Eu2 N11 C57 -112(2)
N7 Eu2 N11 C57 -79(3)
N9 Eu2 N11 C57 30(3)
O18' Eu2 N11 C57 104(2)
N12 Eu2 N11 C57 -172.1(19)
N10 Eu2 N11 C57 169(2)
C38 Eu2 N11 C57 -98(2)
N11 C57 C58 C59 -171(3)
C56 C57 C58 C59 76(3)
N11 C57 C58 C60 65(3)
C56 C57 C58 C60 -49(3)
C52 N10 C61 C62 -2(6)
Eu2 N10 C61 C62 172(3)
C52 N10 C61 C63 -175(3)
Eu2 N10 C61 C63 0(3)
N10 C61 C62 C54 3(6)
C63 C61 C62 C54 174(4)
C53 C54 C62 C61 -2(6)
C62 C61 C63 N12 166(4)
N10 C61 C63 N12 -23(5)
C62 C61 C63 O8 14(5)
N10 C61 C63 O8 -174(2)
C62 C61 C63 Eu2 -171(4)
N10 C61 C63 Eu2 0(2)
O21 Eu2 C63 N12 66(4)
O18 Eu2 C63 N12 -117(3)
O28 Eu2 C63 N12 -136.5(19)
O21' Eu2 C63 N12 57(3)
N8 Eu2 C63 N12 75.2(19)
N7 Eu2 C63 N12 12.6(19)
N9 Eu2 C63 N12 -49(2)
O18' Eu2 C63 N12 -106(2)
N11 Eu2 C63 N12 150.0(19)
N10 Eu2 C63 N12 161(2)
C38 Eu2 C63 N12 57.3(19)
O21 Eu2 C63 C61 -96(4)
O18 Eu2 C63 C61 82(3)
O28 Eu2 C63 C61 62(2)
O21' Eu2 C63 C61 -104(3)
N8 Eu2 C63 C61 -85.9(18)
N7 Eu2 C63 C61 -148.5(18)
N9 Eu2 C63 C61 149.5(18)
O18' Eu2 C63 C61 93(2)
N12 Eu2 C63 C61 -161(3)
N11 Eu2 C63 C61 -11.1(19)
N10 Eu2 C63 C61 -0.2(18)
C38 Eu2 C63 C61 -103.8(18)
O21 Eu2 C63 O8 65(6)
O18 Eu2 C63 O8 -117(5)
O28 Eu2 C63 O8 -137(5)
O21' Eu2 C63 O8 56(6)
N8 Eu2 C63 O8 74(5)
N7 Eu2 C63 O8 12(5)
N9 Eu2 C63 O8 -50(5)
O18' Eu2 C63 O8 -107(5)
N12 Eu2 C63 O8 -1(4)
N11 Eu2 C63 O8 149(5)
N10 Eu2 C63 O8 160(5)
C38 Eu2 C63 O8 57(5)
N12 C63 O8 C64 9(3)
C61 C63 O8 C64 169(2)
Eu2 C63 O8 C64 10(6)
C63 O8 C64 C65 13(3)
O8 C64 C65 C66 100(2)
O8 C64 C65 N12 -24(2)
C61 C63 N12 C65 -177(3)
O8 C63 N12 C65 -27(3)
Eu2 C63 N12 C65 153(2)
C61 C63 N12 Eu2 30(4)
O8 C63 N12 Eu2 179.8(13)
C66 C65 N12 C63 -89(3)
C64 C65 N12 C63 34(3)
C66 C65 N12 Eu2 59(2)
C64 C65 N12 Eu2 -178.9(16)
O21 Eu2 N12 C63 -143(2)
O18 Eu2 N12 C63 58(3)
O28 Eu2 N12 C63 60(2)
O21' Eu2 N12 C63 -139(2)
N8 Eu2 N12 C63 -99(2)
N7 Eu2 N12 C63 -167(2)
N9 Eu2 N12 C63 133.3(19)
O18' Eu2 N12 C63 69(2)
N11 Eu2 N12 C63 -34(2)
N10 Eu2 N12 C63 -15.0(19)
C38 Eu2 N12 C63 -119.6(19)
O21 Eu2 N12 C65 70(3)
O18 Eu2 N12 C65 -89(2)
O28 Eu2 N12 C65 -87(2)
O21' Eu2 N12 C65 73(2)
N8 Eu2 N12 C65 113.8(18)
N7 Eu2 N12 C65 46.2(16)
N9 Eu2 N12 C65 -13.8(17)
O18' Eu2 N12 C65 -78.2(19)
N11 Eu2 N12 C65 179.3(16)
N10 Eu2 N12 C65 -162.1(19)
C38 Eu2 N12 C65 93.3(17)
C64 C65 C66 C67 83(3)
N12 C65 C66 C67 -162(3)
C64 C65 C66 C68 -38(3)
N12 C65 C66 C68 76(3)
O15 Eu1 O9 S1 161(3)
O27' Eu1 O9 S1 139(3)
N2 Eu1 O9 S1 -67(3)
N6 Eu1 O9 S1 -10(3)
N1 Eu1 O9 S1 49(3)
O27 Eu1 O9 S1 141(4)
O15' Eu1 O9 S1 175(3)
N4 Eu1 O9 S1 -76(3)
N5 Eu1 O9 S1 -139(3)
N3 Eu1 O9 S1 72(3)
C4 Eu1 O9 S1 -37(4)
Eu1 O9 S1 O10 -122(3)
Eu1 O9 S1 O11 14(4)
Eu1 O9 S1 C69 127(3)
O10 S1 C69 F1 -159(4)
O11 S1 C69 F1 81(4)
O9 S1 C69 F1 -39(4)
O10 S1 C69 F2' -71(3)
O11 S1 C69 F2' 169(3)
O9 S1 C69 F2' 49(3)
O10 S1 C69 F3 79(4)
O11 S1 C69 F3 -41(4)
O9 S1 C69 F3 -161(4)
O10 S1 C69 F3' 49(3)
O11 S1 C69 F3' -71(3)
O9 S1 C69 F3' 169(3)
O10 S1 C69 F2 -39(4)
O11 S1 C69 F2 -159(4)
O9 S1 C69 F2 81(4)
O10 S1 C69 F1' 169(3)
O11 S1 C69 F1' 49(3)
O9 S1 C69 F1' -71(3)
O14 S2 C70 F4 60(2)
O13 S2 C70 F4 -63(3)
O12 S2 C70 F4 179(2)
O14 S2 C70 F6 -62(3)
O13 S2 C70 F6 176(3)
O12 S2 C70 F6 57(3)
O14 S2 C70 F5 -180(2)
O13 S2 C70 F5 57(3)
O12 S2 C70 F5 -61(2)
O9 Eu1 O15 S3 -2(7)
O27' Eu1 O15 S3 20(6)
N2 Eu1 O15 S3 -153(6)
N6 Eu1 O15 S3 165(5)
N1 Eu1 O15 S3 134(6)
O27 Eu1 O15 S3 12(6)
O15' Eu1 O15 S3 -70(13)
N4 Eu1 O15 S3 -110(6)
N5 Eu1 O15 S3 -63(6)
N3 Eu1 O15 S3 80(6)
C4 Eu1 O15 S3 -174(6)
Eu1 O15 S3 O17 -30(6)
Eu1 O15 S3 O16 104(6)
Eu1 O15 S3 C71 -143(5)
O15 S3 C71 F9 -65(3)
O17 S3 C71 F9 175(3)
O16 S3 C71 F9 55(3)
O15 S3 C71 F7 176(3)
O17 S3 C71 F7 55(3)
O16 S3 C71 F7 -65(3)
O15 S3 C71 F8 55(3)
O17 S3 C71 F8 -66(3)
O16 S3 C71 F8 174(3)
O15 Eu1 O15' S3' 84(13)
O9 Eu1 O15' S3' -40(7)
O27' Eu1 O15' S3' -2(5)
N2 Eu1 O15' S3' 176(6)
N6 Eu1 O15' S3' 150(4)
N1 Eu1 O15' S3' 106(6)
O27 Eu1 O15' S3' -16(6)
N4 Eu1 O15' S3' -132(5)
N5 Eu1 O15' S3' -89(6)
N3 Eu1 O15' S3' 53(6)
C4 Eu1 O15' S3' 154(6)
Eu1 O15' S3' O16' 169(5)
Eu1 O15' S3' O17' 34(6)
Eu1 O15' S3' C71' -78(6)
O15' S3' C71' F8' 67(4)
O16' S3' C71' F8' -173(4)
O17' S3' C71' F8' -54(4)
O15' S3' C71' F9' -54(4)
O16' S3' C71' F9' 67(4)
O17' S3' C71' F9' -174(4)
O15' S3' C71' F7' -174(4)
O16' S3' C71' F7' -53(4)
O17' S3' C71' F7' 65(4)
O21 Eu2 O18 S4 63(7)
O28 Eu2 O18 S4 49(5)
O21' Eu2 O18 S4 70(7)
N8 Eu2 O18 S4 -99(6)
N7 Eu2 O18 S4 172(5)
N9 Eu2 O18 S4 128(6)
O18' Eu2 O18 S4 136(16)
N12 Eu2 O18 S4 -133(6)
N11 Eu2 O18 S4 -15(6)
N10 Eu2 O18 S4 -69(6)
C38 Eu2 O18 S4 -128(4)
Eu2 O18 S4 O20 29(6)
Eu2 O18 S4 O19 -107(5)
Eu2 O18 S4 C72 141(5)
O20 S4 C72 F11 29(4)
O18 S4 C72 F11 -91(4)
O19 S4 C72 F11 149(4)
O20 S4 C72 F10 148(4)
O18 S4 C72 F10 29(4)
O19 S4 C72 F10 -91(4)
O20 S4 C72 F12 -91(4)
O18 S4 C72 F12 150(4)
O19 S4 C72 F12 30(4)
O21 Eu2 O18' S4' 38(7)
O18 Eu2 O18' S4' -77(12)
O28 Eu2 O18' S4' 11(6)
O21' Eu2 O18' S4' 49(7)
N8 Eu2 O18' S4' -144(6)
N7 Eu2 O18' S4' 135(6)
N9 Eu2 O18' S4' 95(6)
N12 Eu2 O18' S4' -163(7)
N11 Eu2 O18' S4' -47(7)
N10 Eu2 O18' S4' -101(6)
C38 Eu2 O18' S4' -179(5)
Eu2 O18' S4' O19' -175(6)
Eu2 O18' S4' O20' -38(7)
Eu2 O18' S4' C72' 72(6)
O19' S4' C72' F10' -67(3)
O18' S4' C72' F10' 55(3)
O20' S4' C72' F10' 175(3)
O19' S4' C72' F12' 55(3)
O18' S4' C72' F12' 177(3)
O20' S4' C72' F12' -63(3)
O19' S4' C72' F11' 174(3)
O18' S4' C72' F11' -64(3)
O20' S4' C72' F11' 56(3)
O18 Eu2 O21 S5 -177(4)
O28 Eu2 O21 S5 -163(4)
O21' Eu2 O21 S5 21(6)
N8 Eu2 O21 S5 -9(4)
N7 Eu2 O21 S5 55(4)
N9 Eu2 O21 S5 119(4)
O18' Eu2 O21 S5 170(3)
N12 Eu2 O21 S5 32(5)
N11 Eu2 O21 S5 -90(4)
N10 Eu2 O21 S5 -74(5)
C38 Eu2 O21 S5 8(4)
Eu2 O21 S5 O23 134(3)
Eu2 O21 S5 O22 0(4)
Eu2 O21 S5 C73 -112(3)
O23 S5 C73 F14 -172(3)
O22 S5 C73 F14 -50(3)
O21 S5 C73 F14 67(3)
O23 S5 C73 F15 -52(3)
O22 S5 C73 F15 70(3)
O21 S5 C73 F15 -174(3)
O23 S5 C73 F13 68(3)
O22 S5 C73 F13 -169(3)
O21 S5 C73 F13 -53(3)
O21 Eu2 O21' S5' -122(15)
O18 Eu2 O21' S5' -146(11)
O28 Eu2 O21' S5' -125(12)
N8 Eu2 O21' S5' 27(11)
N7 Eu2 O21' S5' 94(12)
N9 Eu2 O21' S5' 158(12)
O18' Eu2 O21' S5' -161(10)
N12 Eu2 O21' S5' 66(12)
N11 Eu2 O21' S5' -55(11)
N10 Eu2 O21' S5' -24(13)
C38 Eu2 O21' S5' 45(11)
Eu2 O21' S5' O22' -26(12)
Eu2 O21' S5' O23' 108(11)
Eu2 O21' S5' C73' -138(11)
O22' S5' C73' F13' 172(3)
O23' S5' C73' F13' 52(3)
O21' S5' C73' F13' -69(3)
O22' S5' C73' F14' -67(3)
O23' S5' C73' F14' 173(3)
O21' S5' C73' F14' 52(3)
O22' S5' C73' F15' 51(3)
O23' S5' C73' F15' -69(3)
O21' S5' C73' F15' 170(3)
O25 S6 C74 F17 62(2)
O24 S6 C74 F17 -176(2)
O26 S6 C74 F17 -56(2)
O25 S6 C74 F18 -178(2)
O24 S6 C74 F18 -56(2)
O26 S6 C74 F18 65(2)
O25 S6 C74 F16 -60(2)
O24 S6 C74 F16 62(2)
O26 S6 C74 F16 -177(2)
C303 O30 C300 C301 -18(5)
O30 C300 C301 C302 42(9)
C303 C300 C301 C302 29(6)
C300 C301 C302 C303 -37(8)
C300 O30 C303 C302 -16(6)
C301 C302 C303 O30 40(9)
C301 C302 C303 C300 29(6)
C301 C300 C303 O30 165(5)
O30 C300 C303 C302 166(5)
C301 C300 C303 C302 -29(6)
C403 O40 C400 C401 18(6)
O40 C400 C401 C402 -41(9)
C403 C400 C401 C402 -28(6)
C400 C401 C402 C403 37(8)
C400 O40 C403 C402 16(6)
C401 C402 C403 O40 -39(10)
C401 C402 C403 C400 -28(6)
C401 C400 C403 O40 -165(5)
O40 C400 C403 C402 -167(5)
C401 C400 C403 C402 29(7)
C503 O50 C500 C501 -16(6)
O50 C500 C501 C502 40(10)
C503 C500 C501 C502 28(6)
C500 C501 C502 C503 -37(8)
C500 O50 C503 C502 -17(6)
C501 C502 C503 O50 41(9)
C501 C502 C503 C500 28(6)
C501 C500 C503 O50 166(5)
O50 C500 C503 C502 165(5)
C501 C500 C503 C502 -29(7)
